data_7019882
loop_
_publ_author_name
'Demir, Selvan'
'Siladke, Nathan A.'
'Ziller, Joseph W.'
'Evans, William J.'

_publ_section_title
;
 Scandium and yttrium metallocene borohydride complexes: comparisons of
 (BH(4))(1-)vs. (BPh(4))(1-) coordination and reactivity.
;
_journal_issue 32
_journal_name_full 'Dalton transactions (Cambridge, England : 2003)'
_journal_page_first 9659
_journal_page_last 9666
_journal_paper_doi 10.1039/c2dt30861d
_journal_volume 41
_journal_year 2012
_chemical_formula_sum 'C26 H42 B Sc'
_chemical_formula_weight 410.37
_chemical_name_systematic
;
?
;
_space_group_IT_number 2
_symmetry_cell_setting triclinic
_symmetry_space_group_name_Hall '-P 1'
_symmetry_space_group_name_H-M 'P -1'
_atom_sites_solution_hydrogens mixed
_atom_sites_solution_primary direct
_atom_sites_solution_secondary difmap
_audit_creation_method SHELXTL
_cell_angle_alpha 102.9444(5)
_cell_angle_beta 99.0856(5)
_cell_angle_gamma 104.3286(5)
_cell_formula_units_Z 4
_cell_length_a 10.7158(4)
_cell_length_b 13.6441(5)
_cell_length_c 17.6253(6)
_cell_measurement_reflns_used 9924
_cell_measurement_temperature 88(2)
_cell_measurement_theta_max 28.28
_cell_measurement_theta_min 2.26
_cell_volume 2370.42(15)
_computing_cell_refinement 'Bruker SMART APEX2/SAINT'
_computing_data_collection 'Bruker SMART APEX2'
_computing_data_reduction 'Bruker SAINT'
_computing_molecular_graphics 'Bruker SHELXTL'
_computing_publication_material 'Bruker SHELXTL'
_computing_structure_refinement 'SHELXL-97 (Sheldrick, 2008)'
_computing_structure_solution 'SHELXS-97 (Sheldrick, 2008)'
_diffrn_ambient_temperature 88(2)
_diffrn_measured_fraction_theta_full 0.992
_diffrn_measured_fraction_theta_max 0.992
_diffrn_measurement_device_type 'Bruker SMART APEX II CCD'
_diffrn_measurement_method 'phi and omega'
_diffrn_radiation_monochromator graphite
_diffrn_radiation_source 'fine-focus sealed tube'
_diffrn_radiation_type MoK\a
_diffrn_radiation_wavelength 0.71073
_diffrn_reflns_av_R_equivalents 0.0225
_diffrn_reflns_av_sigmaI/netI 0.0280
_diffrn_reflns_limit_h_max 13
_diffrn_reflns_limit_h_min -13
_diffrn_reflns_limit_k_max 17
_diffrn_reflns_limit_k_min -17
_diffrn_reflns_limit_l_max 22
_diffrn_reflns_limit_l_min -22
_diffrn_reflns_number 27070
_diffrn_reflns_theta_full 27.10
_diffrn_reflns_theta_max 27.10
_diffrn_reflns_theta_min 1.60
_exptl_absorpt_coefficient_mu 0.319
_exptl_absorpt_correction_T_max 0.9477
_exptl_absorpt_correction_T_min 0.9302
_exptl_absorpt_correction_type multi-scan
_exptl_absorpt_process_details 'Bruker SADABS'
_exptl_crystal_colour colourless
_exptl_crystal_density_diffrn 1.150
_exptl_crystal_density_meas ?
_exptl_crystal_density_method 'not measured'
_exptl_crystal_description polyhedron
_exptl_crystal_F_000 896
_exptl_crystal_size_max 0.23
_exptl_crystal_size_mid 0.21
_exptl_crystal_size_min 0.17
_refine_diff_density_max 0.910
_refine_diff_density_min -0.486
_refine_diff_density_rms 0.059
_refine_ls_extinction_method none
_refine_ls_goodness_of_fit_ref 1.037
_refine_ls_hydrogen_treatment mixed
_refine_ls_matrix_type full
_refine_ls_number_parameters 617
_refine_ls_number_reflns 10393
_refine_ls_number_restraints 0
_refine_ls_restrained_S_all 1.037
_refine_ls_R_factor_all 0.0580
_refine_ls_R_factor_gt 0.0468
_refine_ls_shift/su_max 0.001
_refine_ls_shift/su_mean 0.000
_refine_ls_structure_factor_coef Fsqd
_refine_ls_weighting_details 'calc w=1/[\s^2^(Fo^2^)+(0.0501P)^2^+2.3842P] where P=(Fo^2^+2Fc^2^)/3'
_refine_ls_weighting_scheme calc
_refine_ls_wR_factor_gt 0.1128
_refine_ls_wR_factor_ref 0.1210
_reflns_number_gt 8670
_reflns_number_total 10393
_reflns_threshold_expression >2sigma(I)
_cod_data_source_file c2dt30861d.txt
_cod_data_source_block sd11
_cod_depositor_comments
;
The following automatic conversions were performed:

'_symmetry_cell_setting' value 'Triclinic' changed to 'triclinic'
according to /home/saulius/struct/CIF-dictionaries/cif_core.dic
dictionary named 'cif_core.dic' version 2.4.1 from 2010-06-29.

Automatic conversion script
Id: cif_fix_values 1891 2012-01-12 08:04:46Z andrius 

The following automatic conversions were performed:

'_exptl_crystal_density_meas' value 'none' was changed to '?' - the
value is perceived as not measured.

Automatic conversion script
Id: cif_fix_values 3008 2015-01-20 13:52:24Z robertas 

The following automatic conversions were performed:

'_atom_sites_solution_hydrogens' value 'difmap & geom' was changed to
'mixed'.

Automatic conversion script
Id: cif_fix_values 6452 2018-10-05 10:23:21Z andrius 
;
_cod_original_cell_volume 2370.41(15)
_cod_original_sg_symbol_H-M P-1
_cod_database_code 7019882

loop_
_symmetry_equiv_pos_as_xyz
'x, y, z'
'-x, -y, -z'

loop_
_atom_site_label
_atom_site_type_symbol
_atom_site_fract_x
_atom_site_fract_y
_atom_site_fract_z
_atom_site_U_iso_or_equiv
_atom_site_adp_type
_atom_site_occupancy
_atom_site_symmetry_multiplicity
_atom_site_calc_flag
_atom_site_refinement_flags
_atom_site_disorder_assembly
_atom_site_disorder_group
Sc1 Sc 0.76588(3) 0.70353(3) 0.946250(19) 0.01566(9) Uani 1 1 d . . .
B1 B 0.6818(2) 0.81538(16) 1.05476(12) 0.0190(4) Uani 1 1 d . A .
H1 H 0.776(2) 0.8387(18) 1.0236(14) 0.031(6) Uiso 1 1 d . A .
H2 H 0.636(2) 0.7217(17) 1.0158(13) 0.025(6) Uiso 1 1 d . A .
C1 C 0.77669(19) 0.75080(16) 0.82023(11) 0.0235(4) Uani 1 1 d . A .
C2 C 0.67180(18) 0.78654(14) 0.84495(10) 0.0178(4) Uani 1 1 d . A .
C3 C 0.56903(18) 0.69700(14) 0.84415(10) 0.0185(4) Uani 1 1 d . A .
C4 C 0.6108(2) 0.60634(15) 0.81871(11) 0.0235(4) Uani 1 1 d . A .
C5 C 0.7377(2) 0.64027(17) 0.80322(11) 0.0265(4) Uani 1 1 d . A .
H5A H 0.7849 0.5931 0.7760 0.032 Uiso 1 1 calc R . .
C6 C 0.9008(2) 0.8207(2) 0.80806(15) 0.0373(5) Uani 1 1 d . . .
H6A H 0.8773 0.8558 0.7675 0.056 Uiso 1 1 calc R A .
H6B H 0.9575 0.7779 0.7902 0.056 Uiso 1 1 calc R . .
H6C H 0.9484 0.8737 0.8585 0.056 Uiso 1 1 calc R . .
C7 C 0.6683(2) 0.89845(15) 0.85907(11) 0.0229(4) Uani 1 1 d . . .
H7A H 0.7074 0.9292 0.8200 0.034 Uiso 1 1 calc R A .
H7B H 0.7188 0.9390 0.9132 0.034 Uiso 1 1 calc R . .
H7C H 0.5765 0.9002 0.8533 0.034 Uiso 1 1 calc R . .
C8 C 0.43415(18) 0.69499(16) 0.85915(11) 0.0237(4) Uani 1 1 d . . .
H8A H 0.3683 0.6316 0.8230 0.036 Uiso 1 1 calc R A .
H8B H 0.4125 0.7575 0.8496 0.036 Uiso 1 1 calc R . .
H8C H 0.4338 0.6945 0.9146 0.036 Uiso 1 1 calc R . .
C9 C 0.5295(2) 0.49434(16) 0.80553(14) 0.0354(5) Uani 1 1 d . . .
H9A H 0.4458 0.4798 0.7672 0.053 Uiso 1 1 calc R A .
H9B H 0.5114 0.4838 0.8564 0.053 Uiso 1 1 calc R . .
H9C H 0.5783 0.4465 0.7844 0.053 Uiso 1 1 calc R . .
C10 C 0.9922(5) 0.7211(4) 1.0087(4) 0.0309(13) Uiso 0.50 1 d P A 1
C11 C 0.9580(5) 0.6317(5) 0.9430(3) 0.0268(11) Uiso 0.50 1 d P A 1
C12 C 0.8544(5) 0.5532(3) 0.9550(3) 0.0169(9) Uiso 0.50 1 d P A 1
C13 C 0.8252(4) 0.5928(3) 1.0289(3) 0.0136(9) Uiso 0.50 1 d P A 1
C14 C 0.9112(5) 0.6969(4) 1.0620(3) 0.0209(12) Uiso 0.50 1 d P A 1
H14A H 0.9231 0.7410 1.1176 0.025 Uiso 0.50 1 calc PR A 1
C15 C 1.0954(7) 0.8284(6) 1.0295(5) 0.0681(18) Uiso 0.50 1 d P A 1
H15A H 1.1745 0.8287 1.0662 0.102 Uiso 0.50 1 calc PR A 1
H15B H 1.0591 0.8831 1.0551 0.102 Uiso 0.50 1 calc PR A 1
H15C H 1.1189 0.8423 0.9806 0.102 Uiso 0.50 1 calc PR A 1
C16 C 1.0375(7) 0.6244(6) 0.8805(4) 0.0638(17) Uiso 0.50 1 d P A 1
H16A H 1.1094 0.5956 0.8967 0.096 Uiso 0.50 1 calc PR A 1
H16B H 1.0747 0.6946 0.8743 0.096 Uiso 0.50 1 calc PR A 1
H16C H 0.9805 0.5781 0.8295 0.096 Uiso 0.50 1 calc PR A 1
C17 C 0.8089(5) 0.4433(4) 0.9011(3) 0.0384(11) Uiso 0.50 1 d P A 1
H17A H 0.8731 0.4061 0.9143 0.058 Uiso 0.50 1 calc PR A 1
H17B H 0.8011 0.4455 0.8454 0.058 Uiso 0.50 1 calc PR A 1
H17C H 0.7226 0.4063 0.9083 0.058 Uiso 0.50 1 calc PR A 1
C18 C 0.7241(5) 0.5310(4) 1.0633(3) 0.0334(10) Uiso 0.50 1 d P A 1
H18A H 0.7590 0.4800 1.0842 0.050 Uiso 0.50 1 calc PR A 1
H18B H 0.6436 0.4936 1.0215 0.050 Uiso 0.50 1 calc PR A 1
H18C H 0.7035 0.5788 1.1067 0.050 Uiso 0.50 1 calc PR A 1
C10B C 0.9840(4) 0.7295(3) 1.0321(3) 0.0118(9) Uiso 0.50 1 d P A 2
C11B C 0.9846(4) 0.6650(4) 0.9577(3) 0.0142(9) Uiso 0.50 1 d P A 2
C12B C 0.8874(5) 0.5669(4) 0.9427(3) 0.0195(10) Uiso 0.50 1 d P A 2
C13B C 0.8251(5) 0.5715(4) 1.0074(3) 0.0249(12) Uiso 0.50 1 d P A 2
C14B C 0.8859(5) 0.6716(4) 1.0638(3) 0.0192(11) Uiso 0.50 1 d P A 2
H14B H 0.8727 0.6925 1.1194 0.023 Uiso 0.50 1 calc PR A 2
C15B C 1.0794(4) 0.8381(3) 1.0674(3) 0.0230(8) Uiso 0.50 1 d P A 2
H15D H 1.1660 0.8328 1.0906 0.035 Uiso 0.50 1 calc PR A 2
H15E H 1.0465 0.8780 1.1092 0.035 Uiso 0.50 1 calc PR A 2
H15F H 1.0877 0.8741 1.0254 0.035 Uiso 0.50 1 calc PR A 2
C16B C 1.0794(5) 0.6805(4) 0.9042(3) 0.0302(9) Uiso 0.50 1 d P A 2
H16D H 1.1551 0.6563 0.9217 0.045 Uiso 0.50 1 calc PR A 2
H16E H 1.1104 0.7554 0.9069 0.045 Uiso 0.50 1 calc PR A 2
H16F H 1.0347 0.6400 0.8491 0.045 Uiso 0.50 1 calc PR A 2
C17B C 0.8602(5) 0.4644(4) 0.8802(3) 0.0367(10) Uiso 0.50 1 d P A 2
H17D H 0.9203 0.4258 0.8974 0.055 Uiso 0.50 1 calc PR A 2
H17E H 0.8741 0.4784 0.8295 0.055 Uiso 0.50 1 calc PR A 2
H17F H 0.7686 0.4222 0.8730 0.055 Uiso 0.50 1 calc PR A 2
C18B C 0.7132(6) 0.4896(5) 1.0229(4) 0.0467(12) Uiso 0.50 1 d P A 2
H18D H 0.7338 0.4225 1.0153 0.070 Uiso 0.50 1 calc PR A 2
H18E H 0.6304 0.4803 0.9855 0.070 Uiso 0.50 1 calc PR A 2
H18F H 0.7038 0.5136 1.0778 0.070 Uiso 0.50 1 calc PR A 2
C19 C 0.58386(18) 0.88538(14) 1.04030(11) 0.0189(4) Uani 1 1 d . . .
H19A H 0.5559 0.8751 0.9815 0.023 Uiso 1 1 calc R A .
C20 C 0.4593(2) 0.84957(17) 1.07238(13) 0.0291(4) Uani 1 1 d . A .
H20A H 0.4063 0.8990 1.0682 0.035 Uiso 1 1 calc R . .
H20B H 0.4053 0.7794 1.0374 0.035 Uiso 1 1 calc R . .
C21 C 0.4848(2) 0.84299(17) 1.15893(13) 0.0352(5) Uani 1 1 d . . .
H21A H 0.5095 0.9149 1.1954 0.042 Uiso 1 1 calc R A .
H21B H 0.4018 0.8017 1.1687 0.042 Uiso 1 1 calc R . .
C22 C 0.5933(3) 0.79267(17) 1.17878(13) 0.0373(6) Uani 1 1 d . A .
H22A H 0.5575 0.7157 1.1546 0.045 Uiso 1 1 calc R . .
H22B H 0.6170 0.8050 1.2374 0.045 Uiso 1 1 calc R . .
C23 C 0.7203(2) 0.83287(16) 1.15027(11) 0.0281(4) Uani 1 1 d . . .
H23A H 0.7804 0.7897 1.1615 0.034 Uiso 1 1 calc R A .
C24 C 0.7962(2) 0.94987(16) 1.19077(12) 0.0287(4) Uani 1 1 d . A .
H24A H 0.8122 0.9614 1.2494 0.034 Uiso 1 1 calc R . .
H24B H 0.8835 0.9648 1.1767 0.034 Uiso 1 1 calc R . .
C25 C 0.7278(2) 1.02918(15) 1.16893(12) 0.0251(4) Uani 1 1 d . . .
H25A H 0.7937 1.0996 1.1849 0.030 Uiso 1 1 calc R A .
H25B H 0.6590 1.0332 1.1999 0.030 Uiso 1 1 calc R . .
C26 C 0.6637(2) 1.00197(14) 1.07975(11) 0.0231(4) Uani 1 1 d . A .
H26A H 0.7340 1.0213 1.0509 0.028 Uiso 1 1 calc R . .
H26B H 0.6040 1.0459 1.0729 0.028 Uiso 1 1 calc R . .
Sc2 Sc 0.30521(3) 0.73420(3) 0.52941(2) 0.01656(9) Uani 1 1 d . . .
B2 B 0.1424(2) 0.75686(16) 0.41410(13) 0.0192(4) Uani 1 1 d . B .
H3 H 0.126(2) 0.6985(18) 0.4576(13) 0.026(6) Uiso 1 1 d . B .
H4 H 0.263(2) 0.8031(18) 0.4431(14) 0.027(6) Uiso 1 1 d . B .
C27 C 0.4187(2) 0.88477(19) 0.64493(14) 0.0385(6) Uani 1 1 d . B .
C28 C 0.2982(2) 0.90464(15) 0.61682(12) 0.0275(4) Uani 1 1 d . B .
C29 C 0.19339(18) 0.82518(14) 0.62677(10) 0.0178(4) Uani 1 1 d . B .
C30 C 0.24916(19) 0.75596(15) 0.66053(11) 0.0223(4) Uani 1 1 d . B .
C31 C 0.3884(2) 0.79442(19) 0.67244(12) 0.0352(5) Uani 1 1 d . B .
H31A H 0.4541 0.7691 0.7035 0.042 Uiso 1 1 calc R . .
C32 C 0.5541(3) 0.9550(3) 0.64826(19) 0.0727(12) Uani 1 1 d . . .
H32A H 0.5685 1.0245 0.6849 0.109 Uiso 1 1 calc R B .
H32B H 0.5597 0.9623 0.5947 0.109 Uiso 1 1 calc R . .
H32C H 0.6217 0.9238 0.6673 0.109 Uiso 1 1 calc R . .
C33 C 0.2893(3) 1.00081(16) 0.59111(16) 0.0447(7) Uani 1 1 d . . .
H33A H 0.3435 1.0639 0.6333 0.067 Uiso 1 1 calc R B .
H33B H 0.1971 1.0017 0.5812 0.067 Uiso 1 1 calc R . .
H33C H 0.3216 0.9996 0.5420 0.067 Uiso 1 1 calc R . .
C34 C 0.04961(18) 0.81948(15) 0.61541(11) 0.0216(4) Uani 1 1 d . . .
H34A H 0.0221 0.8188 0.6658 0.032 Uiso 1 1 calc R B .
H34B H -0.0031 0.7551 0.5740 0.032 Uiso 1 1 calc R . .
H34C H 0.0360 0.8808 0.5990 0.032 Uiso 1 1 calc R . .
C35 C 0.1725(2) 0.66589(18) 0.68526(13) 0.0334(5) Uani 1 1 d . . .
H35A H 0.1450 0.6928 0.7343 0.050 Uiso 1 1 calc R B .
H35B H 0.2280 0.6207 0.6950 0.050 Uiso 1 1 calc R . .
H35C H 0.0940 0.6251 0.6427 0.050 Uiso 1 1 calc R . .
C36 C 0.2992(7) 0.5536(5) 0.4631(6) 0.0150(13) Uani 0.50 1 d P B 1
C37 C 0.3810(8) 0.5720(5) 0.5391(4) 0.0151(10) Uani 0.50 1 d P B 1
C38 C 0.4976(6) 0.6523(5) 0.5461(4) 0.0160(8) Uani 0.50 1 d P B 1
C39 C 0.4890(6) 0.6843(4) 0.4757(6) 0.0163(10) Uani 0.50 1 d P B 1
C40 C 0.3663(9) 0.6232(7) 0.4238(3) 0.0161(10) Uani 0.50 1 d P B 1
H40A H 0.3409 0.6182 0.3657 0.019 Uiso 0.50 1 calc PR B 1
C41 C 0.1684(4) 0.4698(3) 0.4258(3) 0.0308(9) Uani 0.50 1 d P B 1
H41A H 0.1842 0.4039 0.4000 0.046 Uiso 0.50 1 calc PR B 1
H41B H 0.1163 0.4924 0.3859 0.046 Uiso 0.50 1 calc PR B 1
H41C H 0.1199 0.4587 0.4674 0.046 Uiso 0.50 1 calc PR B 1
C42 C 0.3571(5) 0.5088(3) 0.5986(3) 0.0289(9) Uani 0.50 1 d P B 1
H42A H 0.4006 0.4533 0.5901 0.043 Uiso 0.50 1 calc PR B 1
H42B H 0.2618 0.4770 0.5912 0.043 Uiso 0.50 1 calc PR B 1
H42C H 0.3933 0.5553 0.6530 0.043 Uiso 0.50 1 calc PR B 1
C43 C 0.6199(4) 0.6842(3) 0.6130(3) 0.0280(9) Uani 0.50 1 d P B 1
H43A H 0.6573 0.6252 0.6107 0.042 Uiso 0.50 1 calc PR B 1
H43B H 0.5961 0.7034 0.6646 0.042 Uiso 0.50 1 calc PR B 1
H43C H 0.6855 0.7447 0.6070 0.042 Uiso 0.50 1 calc PR B 1
C44 C 0.5920(4) 0.7648(4) 0.4550(3) 0.0327(10) Uani 0.50 1 d P B 1
H44A H 0.6557 0.7320 0.4340 0.049 Uiso 0.50 1 calc PR B 1
H44B H 0.6381 0.8227 0.5030 0.049 Uiso 0.50 1 calc PR B 1
H44C H 0.5492 0.7921 0.4144 0.049 Uiso 0.50 1 calc PR B 1
C36B C 0.3104(7) 0.5540(6) 0.4953(5) 0.0169(14) Uani 0.50 1 d P B 2
C37B C 0.4331(9) 0.6129(6) 0.5486(3) 0.0159(10) Uani 0.50 1 d P B 2
C38B C 0.5054(6) 0.6838(4) 0.5120(6) 0.0157(10) Uani 0.50 1 d P B 2
C39B C 0.4294(9) 0.6671(5) 0.4343(4) 0.0157(9) Uani 0.50 1 d P B 2
C40B C 0.3093(7) 0.5870(5) 0.4243(3) 0.0155(10) Uani 0.50 1 d P B 2
H40B H 0.2408 0.5531 0.3733 0.019 Uiso 0.50 1 calc PR B 2
C41B C 0.2039(4) 0.4687(3) 0.5080(3) 0.0268(8) Uani 0.50 1 d P B 2
H41D H 0.2335 0.4059 0.5058 0.040 Uiso 0.50 1 calc PR B 2
H41E H 0.1237 0.4515 0.4662 0.040 Uiso 0.50 1 calc PR B 2
H41F H 0.1848 0.4928 0.5604 0.040 Uiso 0.50 1 calc PR B 2
C42B C 0.4840(4) 0.5902(3) 0.6252(2) 0.0264(8) Uani 0.50 1 d P B 2
H42D H 0.5147 0.5277 0.6133 0.040 Uiso 0.50 1 calc PR B 2
H42E H 0.4129 0.5775 0.6539 0.040 Uiso 0.50 1 calc PR B 2
H42F H 0.5576 0.6505 0.6586 0.040 Uiso 0.50 1 calc PR B 2
C43B C 0.6452(4) 0.7532(3) 0.5444(3) 0.0283(9) Uani 0.50 1 d P B 2
H43D H 0.7061 0.7138 0.5283 0.043 Uiso 0.50 1 calc PR B 2
H43E H 0.6628 0.7766 0.6028 0.043 Uiso 0.50 1 calc PR B 2
H43F H 0.6579 0.8146 0.5231 0.043 Uiso 0.50 1 calc PR B 2
C44B C 0.4720(4) 0.7215(3) 0.3727(2) 0.0226(8) Uani 0.50 1 d P B 2
H44D H 0.5476 0.7012 0.3567 0.034 Uiso 0.50 1 calc PR B 2
H44E H 0.4974 0.7979 0.3957 0.034 Uiso 0.50 1 calc PR B 2
H44F H 0.3985 0.7005 0.3259 0.034 Uiso 0.50 1 calc PR B 2
C45 C 0.0518(2) 0.83493(16) 0.42053(12) 0.0252(4) Uani 1 1 d . . .
H45A H 0.0684 0.8749 0.4779 0.030 Uiso 1 1 calc R B .
C46 C -0.0944(2) 0.7689(2) 0.39297(15) 0.0371(6) Uani 1 1 d . B .
H46A H -0.1157 0.7297 0.4325 0.045 Uiso 1 1 calc R . .
H46B H -0.1495 0.8175 0.3933 0.045 Uiso 1 1 calc R . .
C47 C -0.1336(2) 0.6903(2) 0.31016(15) 0.0377(6) Uani 1 1 d . . .
H47A H -0.1435 0.7288 0.2693 0.045 Uiso 1 1 calc R B .
H47B H -0.2208 0.6397 0.3045 0.045 Uiso 1 1 calc R . .
C48 C -0.0347(2) 0.62882(16) 0.29354(14) 0.0327(5) Uani 1 1 d . B .
H48A H -0.0543 0.5950 0.2354 0.039 Uiso 1 1 calc R . .
H48B H -0.0484 0.5720 0.3206 0.039 Uiso 1 1 calc R . .
C49 C 0.11241(19) 0.69466(15) 0.32073(12) 0.0231(4) Uani 1 1 d . . .
H49A H 0.1678 0.6455 0.3146 0.028 Uiso 1 1 calc R B .
C50 C 0.1529(2) 0.77463(16) 0.27283(12) 0.0264(4) Uani 1 1 d . B .
H50A H 0.2504 0.8042 0.2876 0.032 Uiso 1 1 calc R . .
H50B H 0.1278 0.7365 0.2153 0.032 Uiso 1 1 calc R . .
C51 C 0.0922(2) 0.86577(16) 0.28501(12) 0.0284(4) Uani 1 1 d . . .
H51A H -0.0002 0.8402 0.2535 0.034 Uiso 1 1 calc R B .
H51B H 0.1416 0.9213 0.2640 0.034 Uiso 1 1 calc R . .
C52 C 0.0931(3) 0.91429(16) 0.37263(13) 0.0330(5) Uani 1 1 d . B .
H52A H 0.0329 0.9589 0.3740 0.040 Uiso 1 1 calc R . .
H52B H 0.1833 0.9608 0.3998 0.040 Uiso 1 1 calc R . .

loop_
_atom_site_aniso_label
_atom_site_aniso_U_11
_atom_site_aniso_U_22
_atom_site_aniso_U_33
_atom_site_aniso_U_23
_atom_site_aniso_U_13
_atom_site_aniso_U_12
Sc1 0.01639(17) 0.01539(16) 0.01492(16) 0.00488(12) 0.00107(12) 0.00508(12)
B1 0.0254(10) 0.0163(9) 0.0143(9) 0.0039(7) 0.0013(8) 0.0067(8)
C1 0.0240(10) 0.0315(10) 0.0179(9) 0.0109(8) 0.0054(7) 0.0095(8)
C2 0.0197(9) 0.0200(9) 0.0133(8) 0.0072(7) 0.0007(7) 0.0047(7)
C3 0.0202(9) 0.0196(9) 0.0127(8) 0.0051(7) -0.0015(7) 0.0034(7)
C4 0.0325(11) 0.0195(9) 0.0147(9) 0.0035(7) -0.0022(7) 0.0067(8)
C5 0.0367(11) 0.0323(11) 0.0149(9) 0.0066(8) 0.0049(8) 0.0184(9)
C6 0.0306(12) 0.0527(15) 0.0397(13) 0.0265(11) 0.0176(10) 0.0136(10)
C7 0.0265(10) 0.0213(9) 0.0199(9) 0.0087(7) 0.0020(7) 0.0049(8)
C8 0.0179(9) 0.0281(10) 0.0203(9) 0.0076(8) -0.0012(7) 0.0007(7)
C9 0.0452(13) 0.0195(10) 0.0309(11) 0.0042(8) -0.0091(10) 0.0039(9)
C19 0.0218(9) 0.0195(9) 0.0154(8) 0.0046(7) 0.0030(7) 0.0072(7)
C20 0.0276(11) 0.0294(11) 0.0281(11) 0.0032(8) 0.0098(8) 0.0062(8)
C21 0.0448(13) 0.0273(11) 0.0286(11) 0.0030(9) 0.0197(10) -0.0009(10)
C22 0.0687(17) 0.0236(10) 0.0184(10) 0.0089(8) 0.0130(10) 0.0066(10)
C23 0.0449(12) 0.0249(10) 0.0162(9) 0.0060(8) 0.0011(8) 0.0166(9)
C24 0.0323(11) 0.0309(11) 0.0173(9) 0.0017(8) -0.0018(8) 0.0083(9)
C25 0.0298(10) 0.0189(9) 0.0219(10) 0.0007(7) 0.0062(8) 0.0029(8)
C26 0.0304(10) 0.0177(9) 0.0232(10) 0.0063(7) 0.0064(8) 0.0096(8)
Sc2 0.01405(16) 0.01472(17) 0.01745(17) -0.00068(13) 0.00344(13) 0.00275(12)
B2 0.0162(9) 0.0168(9) 0.0233(10) 0.0044(8) 0.0042(8) 0.0036(7)
C27 0.0189(10) 0.0378(13) 0.0353(12) -0.0229(10) 0.0072(9) -0.0042(9)
C28 0.0278(10) 0.0175(9) 0.0291(10) -0.0075(8) 0.0138(8) 0.0003(8)
C29 0.0194(9) 0.0165(8) 0.0156(8) 0.0000(7) 0.0050(7) 0.0051(7)
C30 0.0248(10) 0.0264(10) 0.0140(8) -0.0006(7) 0.0008(7) 0.0123(8)
C31 0.0239(10) 0.0498(14) 0.0192(10) -0.0153(9) -0.0072(8) 0.0185(10)
C32 0.0259(13) 0.074(2) 0.068(2) -0.0483(17) 0.0214(13) -0.0209(13)
C33 0.0691(18) 0.0145(10) 0.0471(14) -0.0008(9) 0.0369(13) -0.0004(10)
C34 0.0202(9) 0.0264(10) 0.0225(9) 0.0091(8) 0.0079(7) 0.0105(8)
C35 0.0543(14) 0.0347(12) 0.0226(10) 0.0138(9) 0.0132(10) 0.0252(11)
C36 0.014(2) 0.012(2) 0.019(3) 0.006(3) 0.002(3) 0.0027(15)
C37 0.018(3) 0.013(3) 0.018(3) 0.007(2) 0.006(3) 0.008(2)
C38 0.015(3) 0.015(2) 0.020(3) 0.006(2) 0.005(2) 0.005(2)
C39 0.014(3) 0.017(2) 0.017(3) 0.004(3) 0.002(3) 0.005(2)
C40 0.020(3) 0.018(3) 0.012(2) 0.005(3) 0.003(3) 0.010(2)
C41 0.023(2) 0.0191(19) 0.040(2) -0.0012(17) -0.0005(18) 0.0012(16)
C42 0.046(3) 0.023(2) 0.030(2) 0.0157(17) 0.0176(19) 0.0196(18)
C43 0.023(2) 0.029(2) 0.029(2) 0.0010(17) -0.0019(16) 0.0137(17)
C44 0.026(2) 0.033(2) 0.047(3) 0.019(2) 0.020(2) 0.0102(18)
C36B 0.027(4) 0.014(2) 0.016(3) 0.010(3) 0.007(4) 0.011(2)
C37B 0.020(3) 0.015(3) 0.015(2) 0.007(3) 0.004(3) 0.007(2)
C38B 0.015(2) 0.016(2) 0.015(3) 0.002(3) 0.001(3) 0.0061(16)
C39B 0.017(3) 0.011(2) 0.019(3) 0.002(2) 0.006(3) 0.005(2)
C40B 0.018(3) 0.010(2) 0.015(3) 0.000(2) 0.002(2) 0.003(2)
C41B 0.035(2) 0.0160(18) 0.030(2) 0.0071(16) 0.0113(18) 0.0051(16)
C42B 0.034(2) 0.031(2) 0.0196(19) 0.0092(16) 0.0018(16) 0.0198(18)
C43B 0.0168(18) 0.031(2) 0.033(2) -0.0002(17) 0.0024(16) 0.0079(16)
C44B 0.027(2) 0.0217(18) 0.0249(19) 0.0106(15) 0.0134(16) 0.0096(15)
C45 0.0345(11) 0.0230(10) 0.0279(10) 0.0128(8) 0.0154(9) 0.0152(8)
C46 0.0269(11) 0.0590(15) 0.0499(14) 0.0396(12) 0.0202(10) 0.0268(11)
C47 0.0145(9) 0.0529(14) 0.0507(14) 0.0367(12) 0.0007(9) 0.0028(9)
C48 0.0281(11) 0.0224(10) 0.0370(12) 0.0116(9) -0.0117(9) -0.0026(8)
C49 0.0195(9) 0.0206(9) 0.0249(10) 0.0007(7) -0.0027(7) 0.0081(7)
C50 0.0217(10) 0.0319(11) 0.0199(9) 0.0005(8) 0.0048(8) 0.0039(8)
C51 0.0370(12) 0.0216(10) 0.0254(10) 0.0088(8) 0.0112(9) 0.0016(8)
C52 0.0566(15) 0.0196(10) 0.0300(11) 0.0105(8) 0.0196(10) 0.0148(10)

loop_
_atom_type_symbol
_atom_type_description
_atom_type_scat_dispersion_real
_atom_type_scat_dispersion_imag
_atom_type_scat_source
C C 0.0033 0.0016 'International Tables Vol C Tables 4.2.6.8 and 6.1.1.4'
H H 0.0000 0.0000 'International Tables Vol C Tables 4.2.6.8 and 6.1.1.4'
B B 0.0013 0.0007 'International Tables Vol C Tables 4.2.6.8 and 6.1.1.4'
Sc Sc 0.2519 0.3716 'International Tables Vol C Tables 4.2.6.8 and 6.1.1.4'

loop_
_geom_angle_atom_site_label_1
_geom_angle_atom_site_label_2
_geom_angle_atom_site_label_3
_geom_angle
Cnt1 Sc1 B1 113.0
Cnt1 Sc1 H1 111.3
Cnt1 Sc1 H2 107.8
Cnt2 Sc1 B1 110.7
Cnt2 Sc1 H1 107.6
Cnt2 Sc1 H2 110.4
Cnt1 Sc1 Cnt2 136.3
H1 Sc1 H2 55.2(9)
H1 Sc1 C14 79.3(7)
H2 Sc1 C14 87.2(6)
H1 Sc1 C5 136.1(7)
H2 Sc1 C5 132.2(6)
C14 Sc1 C5 135.71(12)
H1 Sc1 C10 89.7(7)
H2 Sc1 C10 119.2(7)
C14 Sc1 C10 34.08(18)
C5 Sc1 C10 107.96(16)
H1 Sc1 C4 130.4(7)
H2 Sc1 C4 99.4(6)
C14 Sc1 C4 147.38(13)
C5 Sc1 C4 33.83(7)
C10 Sc1 C4 136.86(16)
H1 Sc1 C14B 83.5(7)
H2 Sc1 C14B 82.8(6)
C14 Sc1 C14B 9.26(14)
C5 Sc1 C14B 135.66(12)
C10 Sc1 C14B 41.35(18)
C4 Sc1 C14B 140.04(13)
H1 Sc1 C13 105.2(7)
H2 Sc1 C13 84.2(6)
C14 Sc1 C13 34.09(15)
C5 Sc1 C13 118.13(13)
C10 Sc1 C13 56.51(16)
C4 Sc1 C13 114.34(12)
C14B Sc1 C13 25.75(15)
H1 Sc1 C13B 115.0(7)
H2 Sc1 C13B 91.4(6)
C14 Sc1 C13B 41.10(18)
C5 Sc1 C13B 108.24(15)
C10 Sc1 C13B 57.57(17)
C4 Sc1 C13B 106.47(14)
C14B Sc1 C13B 33.76(16)
C13 Sc1 C13B 9.89(13)
H1 Sc1 C1 103.7(7)
H2 Sc1 C1 128.2(6)
C14 Sc1 C1 139.56(14)
C5 Sc1 C1 33.56(7)
C10 Sc1 C1 105.64(15)
C4 Sc1 C1 55.86(7)
C14B Sc1 C1 146.78(13)
C13 Sc1 C1 145.58(12)
C13B Sc1 C1 136.51(15)
H1 Sc1 C10B 82.7(7)
H2 Sc1 C10B 109.1(6)
C14 Sc1 C10B 25.34(15)
C5 Sc1 C10B 118.00(12)
C10 Sc1 C10B 10.08(14)
C4 Sc1 C10B 145.71(11)
C14B Sc1 C10B 33.53(15)
C13 Sc1 C10B 52.47(13)
C13B Sc1 C10B 55.49(14)
C1 Sc1 C10B 114.25(12)
H1 Sc1 C12 134.6(7)
H2 Sc1 C12 113.5(6)
C14 Sc1 C12 55.39(15)
C5 Sc1 C12 86.17(11)
C10 Sc1 C12 55.47(16)
C4 Sc1 C12 93.25(10)
C14B Sc1 C12 51.17(14)
C13 Sc1 C12 33.17(14)
C13B Sc1 C12 23.82(15)
C1 Sc1 C12 112.70(12)
C10B Sc1 C12 58.37(13)
H1 Sc1 C11 122.8(7)
H2 Sc1 C11 138.8(6)
C14 Sc1 C11 55.33(16)
C5 Sc1 C11 80.56(13)
C10 Sc1 C11 33.15(18)
C4 Sc1 C11 104.40(14)
C14B Sc1 C11 57.48(15)
C13 Sc1 C11 55.39(15)
C13B Sc1 C11 49.81(16)
C1 Sc1 C11 93.00(12)
C10B Sc1 C11 41.30(16)
C12 Sc1 C11 33.11(15)
H1 Sc1 C11B 112.6(7)
H2 Sc1 C11B 137.6(6)
C14 Sc1 C11B 50.85(15)
C5 Sc1 C11B 86.37(11)
C10 Sc1 C11B 23.71(16)
C4 Sc1 C11B 113.19(12)
C14B Sc1 C11B 54.87(14)
C13 Sc1 C11B 58.44(13)
C13B Sc1 C11B 54.70(15)
C1 Sc1 C11B 93.20(10)
C10B Sc1 C11B 32.81(13)
C12 Sc1 C11B 41.72(15)
C11 Sc1 C11B 10.62(13)
H1 Sc1 C3 97.1(7)
H2 Sc1 C3 79.2(6)
C14 Sc1 C3 165.34(13)
C5 Sc1 C3 55.23(6)
C10 Sc1 C3 160.55(15)
C4 Sc1 C3 33.26(6)
C14B Sc1 C3 157.42(13)
C13 Sc1 C3 137.24(11)
C13B Sc1 C3 132.94(13)
C1 Sc1 C3 55.07(6)
C10B Sc1 C3 169.05(11)
C12 Sc1 C3 125.63(10)
C11 Sc1 C3 135.16(13)
C11B Sc1 C3 141.60(11)
H1 Sc1 C12B 135.8(7)
H2 Sc1 C12B 123.7(6)
C14 Sc1 C12B 57.29(15)
C5 Sc1 C12B 80.91(11)
C10 Sc1 C12B 49.89(16)
C4 Sc1 C12B 93.74(11)
C14B Sc1 C12B 54.96(14)
C13 Sc1 C12B 41.32(15)
C13B Sc1 C12B 32.82(16)
C1 Sc1 C12B 104.27(12)
C10B Sc1 C12B 54.69(13)
C12 Sc1 C12B 10.64(12)
C11 Sc1 C12B 23.25(15)
C11B Sc1 C12B 32.75(14)
C3 Sc1 C12B 126.99(11)
H1 Sc1 C2 83.0(7)
H2 Sc1 C2 95.2(6)
C14 Sc1 C2 156.70(14)
C5 Sc1 C2 55.01(6)
C10 Sc1 C2 131.66(14)
C4 Sc1 C2 55.07(6)
C14B Sc1 C2 164.89(13)
C13 Sc1 C2 169.21(12)
C13B Sc1 C2 161.19(14)
C1 Sc1 C2 33.09(6)
C10B Sc1 C2 136.95(10)
C12 Sc1 C2 141.18(11)
C11 Sc1 C2 126.07(12)
C11B Sc1 C2 125.32(10)
C3 Sc1 C2 32.79(6)
C12B Sc1 C2 135.14(11)
H1 Sc1 B1 27.4(7)
H2 Sc1 B1 27.8(6)
C14 Sc1 B1 81.56(12)
C5 Sc1 B1 142.63(7)
C10 Sc1 B1 105.04(16)
C4 Sc1 B1 118.02(7)
C14B Sc1 B1 81.47(12)
C13 Sc1 B1 94.57(12)
C13B Sc1 B1 103.96(15)
C1 Sc1 B1 119.47(7)
C10B Sc1 B1 95.68(12)
C12 Sc1 B1 127.72(12)
C11 Sc1 B1 136.02(13)
C11B Sc1 B1 128.50(12)
C3 Sc1 B1 88.82(6)
C12B Sc1 B1 135.12(11)
C2 Sc1 B1 89.73(6)
H1 B1 H2 98.0(15)
H1 B1 C19 110.2(11)
H2 B1 C19 113.7(11)
H1 B1 C23 115.2(11)
H2 B1 C23 113.8(10)
C19 B1 C23 106.05(15)
H1 B1 Sc1 48.5(11)
H2 B1 Sc1 49.6(10)
C19 B1 Sc1 126.47(12)
C23 B1 Sc1 127.44(13)
C5 C1 C2 107.73(17)
C5 C1 C6 127.47(19)
C2 C1 C6 124.59(19)
C5 C1 Sc1 71.60(11)
C2 C1 Sc1 76.09(10)
C6 C1 Sc1 122.25(14)
C1 C2 C3 107.92(16)
C1 C2 C7 124.02(17)
C3 C2 C7 127.68(17)
C1 C2 Sc1 70.81(10)
C3 C2 Sc1 73.16(10)
C7 C2 Sc1 127.11(12)
C4 C3 C2 107.83(17)
C4 C3 C8 124.82(17)
C2 C3 C8 127.09(17)
C4 C3 Sc1 70.53(10)
C2 C3 Sc1 74.05(10)
C8 C3 Sc1 125.54(12)
C5 C4 C3 107.65(17)
C5 C4 C9 126.67(19)
C3 C4 C9 125.6(2)
C5 C4 Sc1 72.12(11)
C3 C4 Sc1 76.21(10)
C9 C4 Sc1 120.62(13)
C1 C5 C4 108.85(18)
C1 C5 Sc1 74.83(11)
C4 C5 Sc1 74.05(11)
C11 C10 C14 107.3(4)
C11 C10 C15 132.4(6)
C14 C10 C15 120.3(6)
C11 C10 Sc1 75.9(3)
C14 C10 Sc1 71.7(3)
C15 C10 Sc1 118.7(4)
C10 C11 C12 108.3(4)
C10 C11 C16 121.5(6)
C12 C11 C16 129.7(6)
C10 C11 Sc1 70.9(3)
C12 C11 Sc1 73.3(2)
C16 C11 Sc1 128.0(4)
C13 C12 C11 108.5(4)
C13 C12 C17 129.5(5)
C11 C12 C17 121.1(5)
C13 C12 Sc1 71.7(2)
C11 C12 Sc1 73.6(2)
C17 C12 Sc1 128.9(3)
C12 C13 C14 106.9(4)
C12 C13 C18 124.0(4)
C14 C13 C18 129.2(5)
C12 C13 Sc1 75.1(2)
C14 C13 Sc1 71.1(2)
C18 C13 Sc1 120.7(3)
C10 C14 C13 109.0(4)
C10 C14 Sc1 74.2(3)
C13 C14 Sc1 74.8(2)
C11B C10B C14B 107.8(4)
C11B C10B C15B 122.0(4)
C14B C10B C15B 130.1(4)
C11B C10B Sc1 75.2(2)
C14B C10B Sc1 72.1(2)
C15B C10B Sc1 120.4(2)
C10B C11B C12B 108.4(4)
C10B C11B C16B 130.3(4)
C12B C11B C16B 120.6(4)
C10B C11B Sc1 72.0(2)
C12B C11B Sc1 73.9(2)
C16B C11B Sc1 127.3(3)
C13B C12B C11B 107.8(4)
C13B C12B C17B 120.3(5)
C11B C12B C17B 131.1(5)
C13B C12B Sc1 71.0(3)
C11B C12B Sc1 73.4(2)
C17B C12B Sc1 128.5(3)
C12B C13B C14B 108.2(4)
C12B C13B C18B 130.6(5)
C14B C13B C18B 121.1(5)
C12B C13B Sc1 76.2(3)
C14B C13B Sc1 72.7(3)
C18B C13B Sc1 117.7(3)
C10B C14B C13B 107.7(4)
C10B C14B Sc1 74.3(2)
C13B C14B Sc1 73.5(3)
C20 C19 C26 113.53(16)
C20 C19 B1 110.47(16)
C26 C19 B1 107.46(15)
C21 C20 C19 115.57(18)
C22 C21 C20 113.48(18)
C21 C22 C23 115.22(17)
C22 C23 C24 114.33(18)
C22 C23 B1 108.72(17)
C24 C23 B1 108.80(16)
C25 C24 C23 115.66(17)
C24 C25 C26 113.84(16)
C25 C26 C19 115.40(15)
Cnt3 Sc2 B2 112.8
Cnt3 Sc2 H3 109.3
Cnt3 Sc2 H4 110.4
Cnt4 Sc2 B2 111.5
Cnt4 Sc2 H3 109.5
Cnt4 Sc2 H4 108.6
Cnt3 Sc2 Cnt4 135.7
H4 Sc2 H3 55.7(9)
H4 Sc2 C40 81.7(7)
H3 Sc2 C40 88.5(7)
H4 Sc2 C31 135.2(7)
H3 Sc2 C31 133.8(6)
C40 Sc2 C31 132.86(13)
H4 Sc2 C36B 120.3(7)
H3 Sc2 C36B 92.9(7)
C40 Sc2 C36B 44.5(2)
C31 Sc2 C36B 103.9(2)
H4 Sc2 C40B 86.9(7)
H3 Sc2 C40B 78.6(7)
C40 Sc2 C40B 16.32(15)
C31 Sc2 C40B 134.90(16)
C36B Sc2 C40B 34.14(18)
H4 Sc2 C27 102.5(7)
H3 Sc2 C27 129.6(6)
C40 Sc2 C27 136.9(2)
C31 Sc2 C27 33.70(9)
C36B Sc2 C27 132.8(2)
C40B Sc2 C27 150.63(16)
H4 Sc2 C37B 135.0(7)
H3 Sc2 C37B 126.9(7)
C40 Sc2 C37B 55.28(14)
C31 Sc2 C37B 79.43(14)
C36B Sc2 C37B 33.9(2)
C40B Sc2 C37B 55.83(18)
C27 Sc2 C37B 101.1(2)
H4 Sc2 C30 130.0(7)
H3 Sc2 C30 100.8(6)
C40 Sc2 C30 146.55(17)
C31 Sc2 C30 33.88(7)
C36B Sc2 C30 102.6(2)
C40B Sc2 C30 135.5(2)
C27 Sc2 C30 55.92(7)
C37B Sc2 C30 94.92(13)
H4 Sc2 C38B 106.4(7)
H3 Sc2 C38B 133.2(7)
C40 Sc2 C38B 44.61(19)
C31 Sc2 C38B 90.7(2)
C36B Sc2 C38B 56.6(2)
C40B Sc2 C38B 55.96(19)
C27 Sc2 C38B 94.69(18)
C37B Sc2 C38B 33.75(19)
C30 Sc2 C38B 118.8(2)
H4 Sc2 C39B 79.2(7)
H3 Sc2 C39B 101.2(7)
C40 Sc2 C39B 17.68(15)
C31 Sc2 C39B 124.1(2)
C36B Sc2 C39B 56.8(2)
C40B Sc2 C39B 33.91(17)
C27 Sc2 C39B 120.0(2)
C37B Sc2 C39B 55.86(17)
C30 Sc2 C39B 150.42(16)
C38B Sc2 C39B 33.54(18)
H4 Sc2 C36 107.2(7)
H3 Sc2 C36 85.1(7)
C40 Sc2 C36 33.9(2)
C31 Sc2 C36 116.8(2)
C36B Sc2 C36 13.12(12)
C40B Sc2 C36 21.43(18)
C27 Sc2 C36 143.7(2)
C37B Sc2 C36 42.7(2)
C30 Sc2 C36 114.38(19)
C38B Sc2 C36 57.3(2)
C39B Sc2 C36 48.70(19)
H4 Sc2 C39 92.8(7)
H3 Sc2 C39 120.5(7)
C40 Sc2 C39 33.48(19)
C31 Sc2 C39 104.8(2)
C36B Sc2 C39 58.4(2)
C40B Sc2 C39 47.59(18)
C27 Sc2 C39 103.64(17)
C37B Sc2 C39 44.38(19)
C30 Sc2 C39 133.6(2)
C38B Sc2 C39 14.80(13)
C39B Sc2 C39 19.43(16)
C36 Sc2 C39 55.13(19)
H4 Sc2 C28 81.9(7)
H3 Sc2 C28 96.3(6)
C40 Sc2 C28 156.2(2)
C31 Sc2 C28 55.34(8)
C36B Sc2 C28 157.2(2)
C40B Sc2 C28 168.68(18)
C27 Sc2 C28 33.31(8)
C37B Sc2 C28 133.04(17)
C30 Sc2 C28 55.18(7)
C38B Sc2 C28 125.89(15)
C39B Sc2 C28 140.31(17)
C36 Sc2 C28 169.56(18)
C39 Sc2 C28 130.95(13)
H4 Sc2 C29 96.8(7)
H3 Sc2 C29 80.9(6)
C40 Sc2 C29 168.1(2)
C31 Sc2 C29 55.27(6)
C36B Sc2 C29 130.1(2)
C40B Sc2 C29 152.35(19)
C27 Sc2 C29 55.06(6)
C37B Sc2 C29 128.07(12)
C30 Sc2 C29 33.20(6)
C38B Sc2 C29 145.7(2)
C39B Sc2 C29 172.99(16)
C36 Sc2 C29 138.32(15)
C39 Sc2 C29 158.11(19)
C28 Sc2 C29 32.75(6)
H4 Sc2 C37 136.2(7)
H3 Sc2 C37 113.5(7)
C40 Sc2 C37 54.61(17)
C31 Sc2 C37 85.09(15)
C36B Sc2 C37 21.26(19)
C40B Sc2 C37 50.18(18)
C27 Sc2 C37 111.72(18)
C37B Sc2 C37 14.69(14)
C30 Sc2 C37 92.58(13)
C38B Sc2 C37 45.96(18)
C39B Sc2 C37 60.45(17)
C36 Sc2 C37 32.53(18)
C39 Sc2 C37 53.73(18)
C28 Sc2 C37 140.43(15)
C29 Sc2 C37 125.02(13)
H4 Sc2 C38 124.6(7)
H3 Sc2 C38 138.1(7)
C40 Sc2 C38 54.02(15)
C31 Sc2 C38 78.88(13)
C36B Sc2 C38 48.2(2)
C40B Sc2 C38 60.35(17)
C27 Sc2 C38 92.24(12)
C37B Sc2 C38 17.50(15)
C30 Sc2 C38 102.52(17)
C38B Sc2 C38 18.41(15)
C39B Sc2 C38 48.21(17)
C36 Sc2 C38 53.6(2)
C39 Sc2 C38 31.98(17)
C28 Sc2 C38 125.54(12)
C29 Sc2 C38 133.36(14)
C37 Sc2 C38 31.78(16)
H4 Sc2 B2 28.4(6)
H3 Sc2 B2 27.4(6)
C40 Sc2 B2 84.42(12)
C31 Sc2 B2 142.54(7)
C36B Sc2 B2 107.95(19)
C40B Sc2 B2 81.62(14)
C27 Sc2 B2 119.25(8)
C37B Sc2 B2 137.44(15)
C30 Sc2 B2 117.85(7)
C38B Sc2 B2 123.3(2)
C39B Sc2 B2 90.26(19)
C36 Sc2 B2 96.5(2)
C39 Sc2 B2 108.5(2)
C28 Sc2 B2 89.29(7)
C29 Sc2 B2 88.69(6)
C37 Sc2 B2 128.92(17)
C38 Sc2 B2 137.93(14)
H3 B2 H4 98.2(15)
H3 B2 C45 113.0(11)
H4 B2 C45 113.4(10)
H3 B2 C49 113.4(11)
H4 B2 C49 112.5(10)
C45 B2 C49 106.36(16)
H3 B2 Sc2 49.0(11)
H4 B2 Sc2 49.3(10)
C45 B2 Sc2 127.35(13)
C49 B2 Sc2 126.29(13)
C31 C27 C28 108.08(18)
C31 C27 C32 127.7(3)
C28 C27 C32 124.1(3)
C31 C27 Sc2 72.12(11)
C28 C27 Sc2 76.10(11)
C32 C27 Sc2 120.72(15)
C29 C28 C27 107.8(2)
C29 C28 C33 127.5(2)
C27 C28 C33 124.3(2)
C29 C28 Sc2 73.99(10)
C27 C28 Sc2 70.60(11)
C33 C28 Sc2 126.50(14)
C28 C29 C30 108.06(17)
C28 C29 C34 127.82(17)
C30 C29 C34 123.64(17)
C28 C29 Sc2 73.26(10)
C30 C29 Sc2 70.73(10)
C34 C29 Sc2 127.82(12)
C31 C30 C29 107.51(19)
C31 C30 C35 127.5(2)
C29 C30 C35 124.76(18)
C31 C30 Sc2 71.60(11)
C29 C30 Sc2 76.07(11)
C35 C30 Sc2 122.42(13)
C27 C31 C30 108.56(19)
C27 C31 Sc2 74.18(13)
C30 C31 Sc2 74.53(11)
C37 C36 C40 107.8(6)
C37 C36 C41 127.3(7)
C40 C36 C41 124.7(9)
C37 C36 Sc2 78.0(4)
C40 C36 Sc2 71.1(3)
C41 C36 Sc2 120.3(4)
C38 C37 C36 107.6(5)
C38 C37 C42 125.4(7)
C36 C37 C42 126.6(6)
C38 C37 Sc2 74.7(3)
C36 C37 Sc2 69.5(3)
C42 C37 Sc2 127.0(3)
C39 C38 C37 108.9(5)
C39 C38 C43 125.9(7)
C37 C38 C43 124.4(7)
C39 C38 Sc2 70.3(3)
C37 C38 Sc2 73.5(3)
C43 C38 Sc2 130.1(3)
C38 C39 C40 107.7(5)
C38 C39 C44 127.6(7)
C40 C39 C44 124.6(9)
C38 C39 Sc2 77.7(3)
C40 C39 Sc2 70.1(3)
C44 C39 Sc2 120.0(3)
C39 C40 C36 108.0(5)
C39 C40 Sc2 76.5(3)
C36 C40 Sc2 75.1(3)
C37B C36B C40B 106.8(6)
C37B C36B C41B 127.4(8)
C40B C36B C41B 125.7(7)
C37B C36B Sc2 74.1(4)
C40B C36B Sc2 73.3(3)
C41B C36B Sc2 120.6(4)
C36B C37B C38B 108.9(5)
C36B C37B C42B 124.0(9)
C38B C37B C42B 126.5(9)
C36B C37B Sc2 72.0(3)
C38B C37B Sc2 73.5(3)
C42B C37B Sc2 127.8(3)
C39B C38B C37B 107.9(5)
C39B C38B C43B 125.2(7)
C37B C38B C43B 126.3(9)
C39B C38B Sc2 73.4(3)
C37B C38B Sc2 72.7(3)
C43B C38B Sc2 126.2(3)
C38B C39B C40B 107.3(5)
C38B C39B C44B 125.8(7)
C40B C39B C44B 126.9(7)
C38B C39B Sc2 73.0(3)
C40B C39B Sc2 71.7(3)
C44B C39B Sc2 122.8(3)
C36B C40B C39B 109.1(6)
C36B C40B Sc2 72.6(3)
C39B C40B Sc2 74.4(3)
C46 C45 C52 114.10(18)
C46 C45 B2 108.77(16)
C52 C45 B2 109.06(16)
C47 C46 C45 115.66(18)
C46 C47 C48 114.12(17)
C47 C48 C49 115.29(17)
C50 C49 C48 113.91(16)
C50 C49 B2 109.05(15)
C48 C49 B2 108.68(17)
C51 C50 C49 115.49(16)
C50 C51 C52 113.82(17)
C51 C52 C45 115.39(17)

loop_
_geom_bond_atom_site_label_1
_geom_bond_atom_site_label_2
_geom_bond_distance
Sc1 Cnt1 2.159
Sc1 Cnt2 2.152
Sc1 H1 2.00(2)
Sc1 H2 2.02(2)
Sc1 C14 2.396(5)
Sc1 C5 2.4181(19)
Sc1 C10 2.429(5)
Sc1 C4 2.4430(19)
Sc1 C14B 2.444(4)
Sc1 C13 2.445(4)
Sc1 C13B 2.455(5)
Sc1 C1 2.4595(19)
Sc1 C10B 2.473(4)
Sc1 C12 2.488(4)
Sc1 C11 2.493(5)
Sc1 C11B 2.514(4)
Sc1 C3 2.5164(18)
Sc1 C12B 2.520(4)
Sc1 C2 2.5278(17)
Sc1 B1 2.592(2)
B1 H1 1.23(2)
B1 H2 1.24(2)
B1 C19 1.612(3)
B1 C23 1.616(3)
C1 C5 1.409(3)
C1 C2 1.422(3)
C1 C6 1.510(3)
C2 C3 1.424(2)
C2 C7 1.502(3)
C3 C4 1.421(3)
C3 C8 1.505(3)
C4 C5 1.415(3)
C4 C9 1.505(3)
C10 C11 1.405(7)
C10 C14 1.414(7)
C10 C15 1.527(9)
C11 C12 1.419(7)
C11 C16 1.496(8)
C12 C13 1.409(6)
C12 C17 1.497(6)
C13 C14 1.420(6)
C13 C18 1.496(6)
C10B C11B 1.409(6)
C10B C14B 1.418(6)
C10B C15B 1.504(5)
C11B C12B 1.419(6)
C11B C16B 1.500(6)
C12B C13B 1.407(7)
C12B C17B 1.503(6)
C13B C14B 1.422(7)
C13B C18B 1.529(7)
C19 C20 1.542(3)
C19 C26 1.546(3)
C20 C21 1.534(3)
C21 C22 1.524(4)
C22 C23 1.540(3)
C23 C24 1.544(3)
C24 C25 1.532(3)
C25 C26 1.534(3)
Sc2 Cnt3 2.153
Sc2 Cnt4 2.156
Sc2 H4 2.01(2)
Sc2 H3 2.01(2)
Sc2 C40 2.408(4)
Sc2 C31 2.413(2)
Sc2 C36B 2.414(7)
Sc2 C40B 2.423(5)
Sc2 C27 2.440(2)
Sc2 C37B 2.441(4)
Sc2 C30 2.4514(19)
Sc2 C38B 2.452(5)
Sc2 C39B 2.457(4)
Sc2 C36 2.460(6)
Sc2 C39 2.491(5)
Sc2 C28 2.5109(19)
Sc2 C29 2.5204(17)
Sc2 C37 2.570(5)
Sc2 C38 2.584(4)
Sc2 B2 2.588(2)
B2 H3 1.22(2)
B2 H4 1.26(2)
B2 C45 1.607(3)
B2 C49 1.614(3)
C27 C31 1.407(4)
C27 C28 1.420(3)
C27 C32 1.512(3)
C28 C29 1.419(3)
C28 C33 1.500(3)
C29 C30 1.422(3)
C29 C34 1.502(2)
C30 C31 1.418(3)
C30 C35 1.493(3)
C36 C37 1.413(8)
C36 C40 1.419(9)
C36 C41 1.511(9)
C37 C38 1.411(7)
C37 C42 1.512(6)
C38 C39 1.401(7)
C38 C43 1.516(6)
C39 C40 1.413(8)
C39 C44 1.505(7)
C36B C37B 1.417(10)
C36B C40B 1.420(7)
C36B C41B 1.500(9)
C37B C38B 1.420(8)
C37B C42B 1.502(6)
C38B C39B 1.417(7)
C38B C43B 1.501(7)
C39B C40B 1.424(7)
C39B C44B 1.512(6)
C45 C46 1.539(3)
C45 C52 1.540(3)
C46 C47 1.529(4)
C47 C48 1.531(3)
C48 C49 1.545(3)
C49 C50 1.545(3)
C50 C51 1.530(3)
C51 C52 1.536(3)

loop_
_geom_torsion_atom_site_label_1
_geom_torsion_atom_site_label_2
_geom_torsion_atom_site_label_3
_geom_torsion_atom_site_label_4
_geom_torsion
H2 Sc1 B1 H1 -177(2)
C14 Sc1 B1 H1 83.1(15)
C5 Sc1 B1 H1 -93.2(15)
C10 Sc1 B1 H1 58.2(15)
C4 Sc1 B1 H1 -124.6(15)
C14B Sc1 B1 H1 92.4(15)
C13 Sc1 B1 H1 114.7(15)
C13B Sc1 B1 H1 117.8(15)
C1 Sc1 B1 H1 -60.0(15)
C10B Sc1 B1 H1 62.0(15)
C12 Sc1 B1 H1 115.9(15)
C11 Sc1 B1 H1 72.2(15)
C11B Sc1 B1 H1 62.1(15)
C3 Sc1 B1 H1 -108.0(15)
C12B Sc1 B1 H1 105.7(15)
C2 Sc1 B1 H1 -75.2(15)
H1 Sc1 B1 H2 177(2)
C14 Sc1 B1 H2 -100.0(14)
C5 Sc1 B1 H2 83.7(14)
C10 Sc1 B1 H2 -125.0(14)
C4 Sc1 B1 H2 52.3(14)
C14B Sc1 B1 H2 -90.7(14)
C13 Sc1 B1 H2 -68.5(14)
C13B Sc1 B1 H2 -65.3(14)
C1 Sc1 B1 H2 116.8(14)
C10B Sc1 B1 H2 -121.1(14)
C12 Sc1 B1 H2 -67.3(14)
C11 Sc1 B1 H2 -110.9(14)
C11B Sc1 B1 H2 -121.1(14)
C3 Sc1 B1 H2 68.9(14)
C12B Sc1 B1 H2 -77.5(14)
C2 Sc1 B1 H2 101.6(14)
H1 Sc1 B1 C19 85.4(15)
H2 Sc1 B1 C19 -91.5(14)
C14 Sc1 B1 C19 168.4(2)
C5 Sc1 B1 C19 -7.9(2)
C10 Sc1 B1 C19 143.51(19)
C4 Sc1 B1 C19 -39.26(18)
C14B Sc1 B1 C19 177.8(2)
C13 Sc1 B1 C19 -159.98(18)
C13B Sc1 B1 C19 -156.85(19)
C1 Sc1 B1 C19 25.31(18)
C10B Sc1 B1 C19 147.33(18)
C12 Sc1 B1 C19 -158.78(18)
C11 Sc1 B1 C19 157.6(2)
C11B Sc1 B1 C19 147.42(18)
C3 Sc1 B1 C19 -22.67(16)
C12B Sc1 B1 C19 -169.0(2)
C2 Sc1 B1 C19 10.11(16)
H1 Sc1 B1 C23 -92.2(15)
H2 Sc1 B1 C23 90.9(14)
C14 Sc1 B1 C23 -9.1(2)
C5 Sc1 B1 C23 174.60(15)
C10 Sc1 B1 C23 -34.0(2)
C4 Sc1 B1 C23 143.21(16)
C14B Sc1 B1 C23 0.3(2)
C13 Sc1 B1 C23 22.49(19)
C13B Sc1 B1 C23 25.6(2)
C1 Sc1 B1 C23 -152.23(16)
C10B Sc1 B1 C23 -30.20(19)
C12 Sc1 B1 C23 23.7(2)
C11 Sc1 B1 C23 -20.0(3)
C11B Sc1 B1 C23 -30.1(2)
C3 Sc1 B1 C23 159.80(17)
C12B Sc1 B1 C23 13.5(3)
C2 Sc1 B1 C23 -167.42(17)
H1 Sc1 C1 C5 -167.3(7)
H2 Sc1 C1 C5 -111.1(8)
C14 Sc1 C1 C5 103.1(2)
C10 Sc1 C1 C5 99.03(18)
C4 Sc1 C1 C5 -37.49(12)
C14B Sc1 C1 C5 93.4(3)
C13 Sc1 C1 C5 46.3(2)
C13B Sc1 C1 C5 40.0(2)
C10B Sc1 C1 C5 104.63(15)
C12 Sc1 C1 C5 40.43(17)
C11 Sc1 C1 C5 67.89(18)
C11B Sc1 C1 C5 78.52(16)
C3 Sc1 C1 C5 -78.14(13)
C12B Sc1 C1 C5 47.28(16)
C2 Sc1 C1 C5 -114.39(17)
B1 Sc1 C1 C5 -143.08(12)
H1 Sc1 C1 C2 -52.9(7)
H2 Sc1 C1 C2 3.3(8)
C14 Sc1 C1 C2 -142.5(2)
C5 Sc1 C1 C2 114.39(17)
C10 Sc1 C1 C2 -146.58(17)
C4 Sc1 C1 C2 76.90(12)
C14B Sc1 C1 C2 -152.2(2)
C13 Sc1 C1 C2 160.66(19)
C13B Sc1 C1 C2 154.36(19)
C10B Sc1 C1 C2 -140.98(14)
C12 Sc1 C1 C2 154.82(15)
C11 Sc1 C1 C2 -177.72(18)
C11B Sc1 C1 C2 -167.09(16)
C3 Sc1 C1 C2 36.25(10)
C12B Sc1 C1 C2 161.67(15)
B1 Sc1 C1 C2 -28.69(14)
H1 Sc1 C1 C6 69.4(7)
H2 Sc1 C1 C6 125.7(8)
C14 Sc1 C1 C6 -20.1(3)
C5 Sc1 C1 C6 -123.2(2)
C10 Sc1 C1 C6 -24.2(2)
C4 Sc1 C1 C6 -160.7(2)
C14B Sc1 C1 C6 -29.8(3)
C13 Sc1 C1 C6 -77.0(3)
C13B Sc1 C1 C6 -83.3(2)
C10B Sc1 C1 C6 -18.6(2)
C12 Sc1 C1 C6 -82.8(2)
C11 Sc1 C1 C6 -55.3(2)
C11B Sc1 C1 C6 -44.7(2)
C3 Sc1 C1 C6 158.6(2)
C12B Sc1 C1 C6 -76.0(2)
C2 Sc1 C1 C6 122.4(2)
B1 Sc1 C1 C6 93.68(18)
C5 C1 C2 C3 0.9(2)
C6 C1 C2 C3 175.97(18)
Sc1 C1 C2 C3 -64.23(12)
C5 C1 C2 C7 -172.46(17)
C6 C1 C2 C7 2.6(3)
Sc1 C1 C2 C7 122.40(17)
C5 C1 C2 Sc1 65.13(13)
C6 C1 C2 Sc1 -119.8(2)
H1 Sc1 C2 C1 128.6(7)
H2 Sc1 C2 C1 -177.4(6)
C14 Sc1 C2 C1 87.8(3)
C5 Sc1 C2 C1 -37.92(12)
C10 Sc1 C2 C1 45.2(2)
C4 Sc1 C2 C1 -79.51(13)
C14B Sc1 C2 C1 101.2(5)
C13 Sc1 C2 C1 -91.1(6)
C13B Sc1 C2 C1 -67.4(4)
C10B Sc1 C2 C1 57.3(2)
C12 Sc1 C2 C1 -38.8(2)
C11 Sc1 C2 C1 2.8(2)
C11B Sc1 C2 C1 15.87(19)
C3 Sc1 C2 C1 -116.47(16)
C12B Sc1 C2 C1 -25.6(2)
B1 Sc1 C2 C1 155.29(12)
H1 Sc1 C2 C3 -114.9(7)
H2 Sc1 C2 C3 -60.9(6)
C14 Sc1 C2 C3 -155.8(3)
C5 Sc1 C2 C3 78.54(12)
C10 Sc1 C2 C3 161.7(2)
C4 Sc1 C2 C3 36.95(11)
C14B Sc1 C2 C3 -142.3(5)
C13 Sc1 C2 C3 25.4(6)
C13B Sc1 C2 C3 49.0(4)
C1 Sc1 C2 C3 116.47(16)
C10B Sc1 C2 C3 173.72(17)
C12 Sc1 C2 C3 77.7(2)
C11 Sc1 C2 C3 119.3(2)
C11B Sc1 C2 C3 132.34(17)
C12B Sc1 C2 C3 90.9(2)
B1 Sc1 C2 C3 -88.24(11)
H1 Sc1 C2 C7 10.0(7)
H2 Sc1 C2 C7 64.0(6)
C14 Sc1 C2 C7 -30.9(4)
C5 Sc1 C2 C7 -156.58(19)
C10 Sc1 C2 C7 -73.4(3)
C4 Sc1 C2 C7 161.83(19)
C14B Sc1 C2 C7 -17.4(5)
C13 Sc1 C2 C7 150.2(6)
C13B Sc1 C2 C7 173.9(4)
C1 Sc1 C2 C7 -118.7(2)
C10B Sc1 C2 C7 -61.4(2)
C12 Sc1 C2 C7 -157.4(2)
C11 Sc1 C2 C7 -115.8(2)
C11B Sc1 C2 C7 -102.8(2)
C3 Sc1 C2 C7 124.9(2)
C12B Sc1 C2 C7 -144.3(2)
B1 Sc1 C2 C7 36.64(16)
C1 C2 C3 C4 -0.2(2)
C7 C2 C3 C4 172.89(17)
Sc1 C2 C3 C4 -62.87(12)
C1 C2 C3 C8 -174.50(17)
C7 C2 C3 C8 -1.4(3)
Sc1 C2 C3 C8 122.80(18)
C1 C2 C3 Sc1 62.70(12)
C7 C2 C3 Sc1 -124.25(18)
H1 Sc1 C3 C4 -178.8(7)
H2 Sc1 C3 C4 -126.3(6)
C14 Sc1 C3 C4 -103.9(5)
C5 Sc1 C3 C4 38.24(12)
C10 Sc1 C3 C4 71.2(4)
C14B Sc1 C3 C4 -88.5(3)
C13 Sc1 C3 C4 -57.2(2)
C13B Sc1 C3 C4 -44.5(2)
C1 Sc1 C3 C4 79.44(12)
C10B Sc1 C3 C4 92.9(6)
C12 Sc1 C3 C4 -15.1(2)
C11 Sc1 C3 C4 27.1(2)
C11B Sc1 C3 C4 39.9(2)
C12B Sc1 C3 C4 -2.0(2)
C2 Sc1 C3 C4 116.03(16)
B1 Sc1 C3 C4 -152.64(12)
H1 Sc1 C3 C2 65.1(7)
H2 Sc1 C3 C2 117.6(6)
C14 Sc1 C3 C2 140.1(5)
C5 Sc1 C3 C2 -77.79(12)
C10 Sc1 C3 C2 -44.8(4)
C4 Sc1 C3 C2 -116.03(16)
C14B Sc1 C3 C2 155.5(3)
C13 Sc1 C3 C2 -173.22(19)
C13B Sc1 C3 C2 -160.6(2)
C1 Sc1 C3 C2 -36.59(11)
C10B Sc1 C3 C2 -23.2(6)
C12 Sc1 C3 C2 -131.10(18)
C11 Sc1 C3 C2 -88.9(2)
C11B Sc1 C3 C2 -76.1(2)
C12B Sc1 C3 C2 -117.99(18)
B1 Sc1 C3 C2 91.33(11)
H1 Sc1 C3 C8 -59.4(7)
H2 Sc1 C3 C8 -6.9(7)
C14 Sc1 C3 C8 15.6(6)
C5 Sc1 C3 C8 157.70(18)
C10 Sc1 C3 C8 -169.3(4)
C4 Sc1 C3 C8 119.5(2)
C14B Sc1 C3 C8 31.0(4)
C13 Sc1 C3 C8 62.3(2)
C13B Sc1 C3 C8 74.9(2)
C1 Sc1 C3 C8 -161.11(18)
C10B Sc1 C3 C8 -147.7(5)
C12 Sc1 C3 C8 104.4(2)
C11 Sc1 C3 C8 146.6(2)
C11B Sc1 C3 C8 159.3(2)
C12B Sc1 C3 C8 117.5(2)
C2 Sc1 C3 C8 -124.5(2)
B1 Sc1 C3 C8 -33.18(16)
C2 C3 C4 C5 -0.6(2)
C8 C3 C4 C5 173.86(17)
Sc1 C3 C4 C5 -65.80(13)
C2 C3 C4 C9 -176.84(18)
C8 C3 C4 C9 -2.4(3)
Sc1 C3 C4 C9 117.99(19)
C2 C3 C4 Sc1 65.17(12)
C8 C3 C4 Sc1 -120.34(17)
H1 Sc1 C4 C5 115.5(9)
H2 Sc1 C4 C5 167.4(6)
C14 Sc1 C4 C5 -93.1(3)
C10 Sc1 C4 C5 -38.5(2)
C14B Sc1 C4 C5 -102.7(2)
C13 Sc1 C4 C5 -104.74(15)
C13B Sc1 C4 C5 -98.35(17)
C1 Sc1 C4 C5 37.18(11)
C10B Sc1 C4 C5 -46.3(2)
C12 Sc1 C4 C5 -78.18(16)
C11 Sc1 C4 C5 -46.58(17)
C11B Sc1 C4 C5 -40.28(16)
C3 Sc1 C4 C5 114.03(16)
C12B Sc1 C4 C5 -67.54(17)
C2 Sc1 C4 C5 77.62(12)
B1 Sc1 C4 C5 145.40(11)
H1 Sc1 C4 C3 1.5(9)
H2 Sc1 C4 C3 53.3(6)
C14 Sc1 C4 C3 152.9(2)
C5 Sc1 C4 C3 -114.03(16)
C10 Sc1 C4 C3 -152.5(2)
C14B Sc1 C4 C3 143.3(2)
C13 Sc1 C4 C3 141.22(15)
C13B Sc1 C4 C3 147.62(16)
C1 Sc1 C4 C3 -76.85(12)
C10B Sc1 C4 C3 -160.33(19)
C12 Sc1 C4 C3 167.78(16)
C11 Sc1 C4 C3 -160.61(16)
C11B Sc1 C4 C3 -154.31(14)
C12B Sc1 C4 C3 178.43(16)
C2 Sc1 C4 C3 -36.41(10)
B1 Sc1 C4 C3 31.37(13)
H1 Sc1 C4 C9 -121.9(9)
H2 Sc1 C4 C9 -70.1(7)
C14 Sc1 C4 C9 29.5(3)
C5 Sc1 C4 C9 122.6(2)
C10 Sc1 C4 C9 84.0(3)
C14B Sc1 C4 C9 19.9(3)
C13 Sc1 C4 C9 17.8(2)
C13B Sc1 C4 C9 24.2(2)
C1 Sc1 C4 C9 159.7(2)
C10B Sc1 C4 C9 76.3(3)
C12 Sc1 C4 C9 44.4(2)
C11 Sc1 C4 C9 76.0(2)
C11B Sc1 C4 C9 82.3(2)
C3 Sc1 C4 C9 -123.4(2)
C12B Sc1 C4 C9 55.0(2)
C2 Sc1 C4 C9 -159.8(2)
B1 Sc1 C4 C9 -92.04(18)
C2 C1 C5 C4 -1.3(2)
C6 C1 C5 C4 -176.19(19)
Sc1 C1 C5 C4 66.83(13)
C2 C1 C5 Sc1 -68.15(13)
C6 C1 C5 Sc1 117.0(2)
C3 C4 C5 C1 1.2(2)
C9 C4 C5 C1 177.37(18)
Sc1 C4 C5 C1 -67.35(14)
C3 C4 C5 Sc1 68.56(13)
C9 C4 C5 Sc1 -115.28(19)
H1 Sc1 C5 C1 17.9(10)
H2 Sc1 C5 C1 98.3(9)
C14 Sc1 C5 C1 -115.2(2)
C10 Sc1 C5 C1 -91.39(17)
C4 Sc1 C5 C1 115.19(17)
C14B Sc1 C5 C1 -128.5(2)
C13 Sc1 C5 C1 -152.41(14)
C13B Sc1 C5 C1 -152.26(16)
C10B Sc1 C5 C1 -92.28(15)
C12 Sc1 C5 C1 -143.16(16)
C11 Sc1 C5 C1 -110.30(18)
C11B Sc1 C5 C1 -101.35(15)
C3 Sc1 C5 C1 77.62(12)
C12B Sc1 C5 C1 -133.86(17)
C2 Sc1 C5 C1 37.37(11)
B1 Sc1 C5 C1 59.50(17)
H1 Sc1 C5 C4 -97.3(10)
H2 Sc1 C5 C4 -16.9(9)
C14 Sc1 C5 C4 129.6(2)
C10 Sc1 C5 C4 153.41(16)
C14B Sc1 C5 C4 116.3(2)
C13 Sc1 C5 C4 92.39(15)
C13B Sc1 C5 C4 92.55(16)
C1 Sc1 C5 C4 -115.19(17)
C10B Sc1 C5 C4 152.53(14)
C12 Sc1 C5 C4 101.65(16)
C11 Sc1 C5 C4 134.51(18)
C11B Sc1 C5 C4 143.45(15)
C3 Sc1 C5 C4 -37.57(11)
C12B Sc1 C5 C4 110.95(17)
C2 Sc1 C5 C4 -77.82(12)
B1 Sc1 C5 C4 -55.69(17)
H1 Sc1 C10 C11 -174.9(7)
H2 Sc1 C10 C11 136.1(8)
C14 Sc1 C10 C11 114.0(4)
C5 Sc1 C10 C11 -35.8(3)
C4 Sc1 C10 C11 -14.4(4)
C14B Sc1 C10 C11 104.6(4)
C13 Sc1 C10 C11 76.6(3)
C13B Sc1 C10 C11 64.8(3)
C1 Sc1 C10 C11 -70.8(3)
C10B Sc1 C10 C11 139.8(12)
C12 Sc1 C10 C11 36.3(3)
C11B Sc1 C10 C11 -10.3(3)
C3 Sc1 C10 C11 -63.8(5)
C12B Sc1 C10 C11 24.9(3)
C2 Sc1 C10 C11 -94.5(3)
B1 Sc1 C10 C11 162.0(3)
H1 Sc1 C10 C14 71.1(7)
H2 Sc1 C10 C14 22.1(8)
C5 Sc1 C10 C14 -149.7(3)
C4 Sc1 C10 C14 -128.4(3)
C14B Sc1 C10 C14 -9.4(3)
C13 Sc1 C10 C14 -37.4(3)
C13B Sc1 C10 C14 -49.1(3)
C1 Sc1 C10 C14 175.2(3)
C10B Sc1 C10 C14 25.8(9)
C12 Sc1 C10 C14 -77.7(3)
C11 Sc1 C10 C14 -114.0(4)
C11B Sc1 C10 C14 -124.3(5)
C3 Sc1 C10 C14 -177.8(3)
C12B Sc1 C10 C14 -89.1(3)
C2 Sc1 C10 C14 151.5(2)
B1 Sc1 C10 C14 48.1(3)
H1 Sc1 C10 C15 -44.0(8)
H2 Sc1 C10 C15 -93.1(9)
C14 Sc1 C10 C15 -115.1(7)
C5 Sc1 C10 C15 95.1(5)
C4 Sc1 C10 C15 116.5(5)
C14B Sc1 C10 C15 -124.5(6)
C13 Sc1 C10 C15 -152.5(6)
C13B Sc1 C10 C15 -164.3(6)
C1 Sc1 C10 C15 60.1(5)
C10B Sc1 C10 C15 -89.3(12)
C12 Sc1 C10 C15 167.2(6)
C11 Sc1 C10 C15 130.9(7)
C11B Sc1 C10 C15 120.6(7)
C3 Sc1 C10 C15 67.1(7)
C12B Sc1 C10 C15 155.8(6)
C2 Sc1 C10 C15 36.4(6)
B1 Sc1 C10 C15 -67.1(5)
C14 C10 C11 C12 1.1(5)
C15 C10 C11 C12 179.6(6)
Sc1 C10 C11 C12 -64.2(3)
C14 C10 C11 C16 -171.1(5)
C15 C10 C11 C16 7.3(9)
Sc1 C10 C11 C16 123.5(5)
C14 C10 C11 Sc1 65.3(3)
C15 C10 C11 Sc1 -116.2(6)
H1 Sc1 C11 C10 6.0(9)
H2 Sc1 C11 C10 -66.8(10)
C14 Sc1 C11 C10 -38.5(3)
C5 Sc1 C11 C10 145.7(3)
C4 Sc1 C11 C10 169.9(3)
C14B Sc1 C11 C10 -49.3(3)
C13 Sc1 C11 C10 -80.2(3)
C13B Sc1 C11 C10 -90.5(4)
C1 Sc1 C11 C10 114.4(3)
C10B Sc1 C11 C10 -9.9(3)
C12 Sc1 C11 C10 -116.8(4)
C11B Sc1 C11 C10 23.1(8)
C3 Sc1 C11 C10 154.9(3)
C12B Sc1 C11 C10 -125.4(5)
C2 Sc1 C11 C10 112.9(3)
B1 Sc1 C11 C10 -25.4(4)
H1 Sc1 C11 C12 122.8(8)
H2 Sc1 C11 C12 49.9(10)
C14 Sc1 C11 C12 78.3(3)
C5 Sc1 C11 C12 -97.5(3)
C10 Sc1 C11 C12 116.8(4)
C4 Sc1 C11 C12 -73.3(3)
C14B Sc1 C11 C12 67.4(3)
C13 Sc1 C11 C12 36.5(2)
C13B Sc1 C11 C12 26.2(2)
C1 Sc1 C11 C12 -128.8(3)
C10B Sc1 C11 C12 106.9(3)
C11B Sc1 C11 C12 139.8(10)
C3 Sc1 C11 C12 -88.3(3)
C12B Sc1 C11 C12 -8.6(3)
C2 Sc1 C11 C12 -130.4(2)
B1 Sc1 C11 C12 91.4(3)
H1 Sc1 C11 C16 -109.5(10)
H2 Sc1 C11 C16 177.6(11)
C14 Sc1 C11 C16 -154.1(7)
C5 Sc1 C11 C16 30.1(6)
C10 Sc1 C11 C16 -115.6(7)
C4 Sc1 C11 C16 54.3(6)
C14B Sc1 C11 C16 -164.9(7)
C13 Sc1 C11 C16 164.2(7)
C13B Sc1 C11 C16 153.9(7)
C1 Sc1 C11 C16 -1.1(6)
C10B Sc1 C11 C16 -125.4(7)
C12 Sc1 C11 C16 127.7(7)
C11B Sc1 C11 C16 -92.5(11)
C3 Sc1 C11 C16 39.4(7)
C12B Sc1 C11 C16 119.1(8)
C2 Sc1 C11 C16 -2.7(7)
B1 Sc1 C11 C16 -141.0(5)
C10 C11 C12 C13 -1.0(5)
C16 C11 C12 C13 170.4(5)
Sc1 C11 C12 C13 -63.7(3)
C10 C11 C12 C17 -171.3(4)
C16 C11 C12 C17 0.1(8)
Sc1 C11 C12 C17 126.0(4)
C10 C11 C12 Sc1 62.7(3)
C16 C11 C12 Sc1 -125.9(6)
H1 Sc1 C12 C13 33.4(10)
H2 Sc1 C12 C13 -30.2(7)
C14 Sc1 C12 C13 38.4(2)
C5 Sc1 C12 C13 -165.0(3)
C10 Sc1 C12 C13 80.1(3)
C4 Sc1 C12 C13 -131.9(2)
C14B Sc1 C12 C13 28.1(2)
C13B Sc1 C12 C13 -6.8(4)
C1 Sc1 C12 C13 174.0(2)
C10B Sc1 C12 C13 68.6(3)
C11 Sc1 C12 C13 116.5(4)
C11B Sc1 C12 C13 106.2(3)
C3 Sc1 C12 C13 -123.7(2)
C12B Sc1 C12 C13 135.2(9)
C2 Sc1 C12 C13 -164.29(19)
B1 Sc1 C12 C13 -2.2(3)
H1 Sc1 C12 C11 -83.1(10)
H2 Sc1 C12 C11 -146.6(7)
C14 Sc1 C12 C11 -78.0(3)
C5 Sc1 C12 C11 78.5(3)
C10 Sc1 C12 C11 -36.4(3)
C4 Sc1 C12 C11 111.7(3)
C14B Sc1 C12 C11 -88.3(3)
C13 Sc1 C12 C11 -116.5(4)
C13B Sc1 C12 C11 -123.3(5)
C1 Sc1 C12 C11 57.5(3)
C10B Sc1 C12 C11 -47.9(3)
C11B Sc1 C12 C11 -10.3(3)
C3 Sc1 C12 C11 119.9(3)
C12B Sc1 C12 C11 18.7(8)
C2 Sc1 C12 C11 79.2(3)
B1 Sc1 C12 C11 -118.6(3)
H1 Sc1 C12 C17 159.9(10)
H2 Sc1 C12 C17 96.3(8)
C14 Sc1 C12 C17 164.9(6)
C5 Sc1 C12 C17 -38.5(5)
C10 Sc1 C12 C17 -153.4(6)
C4 Sc1 C12 C17 -5.4(5)
C14B Sc1 C12 C17 154.6(6)
C13 Sc1 C12 C17 126.5(6)
C13B Sc1 C12 C17 119.6(7)
C1 Sc1 C12 C17 -59.6(5)
C10B Sc1 C12 C17 -165.0(5)
C11 Sc1 C12 C17 -117.1(6)
C11B Sc1 C12 C17 -127.4(6)
C3 Sc1 C12 C17 2.8(5)
C12B Sc1 C12 C17 -98.4(10)
C2 Sc1 C12 C17 -37.8(6)
B1 Sc1 C12 C17 124.3(4)
C11 C12 C13 C14 0.5(5)
C17 C12 C13 C14 169.7(4)
Sc1 C12 C13 C14 -64.4(3)
C11 C12 C13 C18 -177.9(4)
C17 C12 C13 C18 -8.7(7)
Sc1 C12 C13 C18 117.2(4)
C11 C12 C13 Sc1 64.9(3)
C17 C12 C13 Sc1 -125.9(5)
H1 Sc1 C13 C12 -156.0(7)
H2 Sc1 C13 C12 152.4(7)
C14 Sc1 C13 C12 -114.1(4)
C5 Sc1 C13 C12 17.0(3)
C10 Sc1 C13 C12 -76.7(3)
C4 Sc1 C13 C12 54.7(3)
C14B Sc1 C13 C12 -122.3(4)
C13B Sc1 C13 C12 16.2(9)
C1 Sc1 C13 C12 -9.9(4)
C10B Sc1 C13 C12 -88.1(3)
C11 Sc1 C13 C12 -36.4(3)
C11B Sc1 C13 C12 -48.6(3)
C3 Sc1 C13 C12 85.1(3)
C12B Sc1 C13 C12 -11.4(2)
C2 Sc1 C13 C12 65.1(7)
B1 Sc1 C13 C12 178.3(3)
H1 Sc1 C13 C14 -41.9(7)
H2 Sc1 C13 C14 -93.5(7)
C5 Sc1 C13 C14 131.2(3)
C10 Sc1 C13 C14 37.4(3)
C4 Sc1 C13 C14 168.8(2)
C14B Sc1 C13 C14 -8.2(4)
C13B Sc1 C13 C14 130.3(11)
C1 Sc1 C13 C14 104.2(3)
C10B Sc1 C13 C14 26.0(2)
C12 Sc1 C13 C14 114.1(4)
C11 Sc1 C13 C14 77.7(3)
C11B Sc1 C13 C14 65.5(3)
C3 Sc1 C13 C14 -160.8(2)
C12B Sc1 C13 C14 102.7(3)
C2 Sc1 C13 C14 179.2(5)
B1 Sc1 C13 C14 -67.6(3)
H1 Sc1 C13 C18 83.0(8)
H2 Sc1 C13 C18 31.5(7)
C14 Sc1 C13 C18 125.0(5)
C5 Sc1 C13 C18 -103.9(4)
C10 Sc1 C13 C18 162.4(5)
C4 Sc1 C13 C18 -66.3(4)
C14B Sc1 C13 C18 116.8(6)
C13B Sc1 C13 C18 -104.7(11)
C1 Sc1 C13 C18 -130.8(3)
C10B Sc1 C13 C18 151.0(5)
C12 Sc1 C13 C18 -120.9(5)
C11 Sc1 C13 C18 -157.4(5)
C11B Sc1 C13 C18 -169.5(5)
C3 Sc1 C13 C18 -35.9(5)
C12B Sc1 C13 C18 -132.3(5)
C2 Sc1 C13 C18 -55.8(8)
B1 Sc1 C13 C18 57.3(4)
C11 C10 C14 C13 -0.8(5)
C15 C10 C14 C13 -179.5(5)
Sc1 C10 C14 C13 67.4(3)
C11 C10 C14 Sc1 -68.2(4)
C15 C10 C14 Sc1 113.1(5)
C12 C13 C14 C10 0.2(5)
C18 C13 C14 C10 178.4(4)
Sc1 C13 C14 C10 -67.0(3)
C12 C13 C14 Sc1 67.2(3)
C18 C13 C14 Sc1 -114.6(4)
H1 Sc1 C14 C10 -105.7(8)
H2 Sc1 C14 C10 -160.8(7)
C5 Sc1 C14 C10 43.3(4)
C4 Sc1 C14 C10 96.1(4)
C14B Sc1 C14 C10 137.8(13)
C13 Sc1 C14 C10 115.3(4)
C13B Sc1 C14 C10 103.8(4)
C1 Sc1 C14 C10 -7.1(4)
C10B Sc1 C14 C10 -10.2(3)
C12 Sc1 C14 C10 77.9(3)
C11 Sc1 C14 C10 37.4(3)
C11B Sc1 C14 C10 25.4(3)
C3 Sc1 C14 C10 177.1(4)
C12B Sc1 C14 C10 65.3(3)
C2 Sc1 C14 C10 -64.3(4)
B1 Sc1 C14 C10 -133.4(3)
H1 Sc1 C14 C13 139.0(7)
H2 Sc1 C14 C13 83.9(7)
C5 Sc1 C14 C13 -71.9(3)
C10 Sc1 C14 C13 -115.3(4)
C4 Sc1 C14 C13 -19.2(4)
C14B Sc1 C14 C13 22.5(11)
C13B Sc1 C14 C13 -11.5(3)
C1 Sc1 C14 C13 -122.4(3)
C10B Sc1 C14 C13 -125.5(5)
C12 Sc1 C14 C13 -37.4(3)
C11 Sc1 C14 C13 -77.9(3)
C11B Sc1 C14 C13 -89.9(3)
C3 Sc1 C14 C13 61.8(6)
C12B Sc1 C14 C13 -49.9(3)
C2 Sc1 C14 C13 -179.6(2)
B1 Sc1 C14 C13 111.3(3)
H1 Sc1 C10B C11B -155.9(7)
H2 Sc1 C10B C11B 154.9(7)
C14 Sc1 C10B C11B 123.6(4)
C5 Sc1 C10B C11B -16.9(3)
C10 Sc1 C10B C11B -21.7(9)
C4 Sc1 C10B C11B 10.2(4)
C14B Sc1 C10B C11B 114.7(3)
C13 Sc1 C10B C11B 88.5(3)
C13B Sc1 C10B C11B 76.8(3)
C1 Sc1 C10B C11B -54.2(3)
C12 Sc1 C10B C11B 48.5(2)
C11 Sc1 C10B C11B 10.6(3)
C3 Sc1 C10B C11B -66.2(6)
C12B Sc1 C10B C11B 36.5(2)
C2 Sc1 C10B C11B -84.4(3)
B1 Sc1 C10B C11B 179.9(2)
H1 Sc1 C10B C14B 89.4(7)
H2 Sc1 C10B C14B 40.1(7)
C14 Sc1 C10B C14B 8.9(4)
C5 Sc1 C10B C14B -131.6(3)
C10 Sc1 C10B C14B -136.4(11)
C4 Sc1 C10B C14B -104.5(3)
C13 Sc1 C10B C14B -26.2(2)
C13B Sc1 C10B C14B -37.9(3)
C1 Sc1 C10B C14B -168.9(2)
C12 Sc1 C10B C14B -66.2(3)
C11 Sc1 C10B C14B -104.1(3)
C11B Sc1 C10B C14B -114.7(3)
C3 Sc1 C10B C14B 179.1(5)
C12B Sc1 C10B C14B -78.2(3)
C2 Sc1 C10B C14B 160.9(2)
B1 Sc1 C10B C14B 65.2(3)
H1 Sc1 C10B C15B -37.2(8)
H2 Sc1 C10B C15B -86.5(7)
C14 Sc1 C10B C15B -117.7(6)
C5 Sc1 C10B C15B 101.8(3)
C10 Sc1 C10B C15B 97.0(11)
C4 Sc1 C10B C15B 128.9(3)
C14B Sc1 C10B C15B -126.6(5)
C13 Sc1 C10B C15B -152.8(4)
C13B Sc1 C10B C15B -164.5(4)
C1 Sc1 C10B C15B 64.5(4)
C12 Sc1 C10B C15B 167.2(4)
C11 Sc1 C10B C15B 129.3(5)
C11B Sc1 C10B C15B 118.7(5)
C3 Sc1 C10B C15B 52.5(8)
C12B Sc1 C10B C15B 155.2(4)
C2 Sc1 C10B C15B 34.3(4)
B1 Sc1 C10B C15B -61.4(3)
C14B C10B C11B C12B -0.2(4)
C15B C10B C11B C12B 177.7(3)
Sc1 C10B C11B C12B -65.4(3)
C14B C10B C11B C16B -170.7(4)
C15B C10B C11B C16B 7.2(6)
Sc1 C10B C11B C16B 124.1(4)
C14B C10B C11B Sc1 65.3(3)
C15B C10B C11B Sc1 -116.9(3)
H1 Sc1 C11B C10B 26.0(8)
H2 Sc1 C11B C10B -36.6(10)
C14 Sc1 C11B C10B -27.4(2)
C5 Sc1 C11B C10B 165.1(2)
C10 Sc1 C11B C10B 9.3(4)
C4 Sc1 C11B C10B -173.7(2)
C14B Sc1 C11B C10B -37.8(2)
C13 Sc1 C11B C10B -68.5(2)
C13B Sc1 C11B C10B -79.5(3)
C1 Sc1 C11B C10B 132.2(2)
C12 Sc1 C11B C10B -106.6(3)
C11 Sc1 C11B C10B -138.5(10)
C3 Sc1 C11B C10B 163.75(19)
C12B Sc1 C11B C10B -116.1(3)
C2 Sc1 C11B C10B 123.6(2)
B1 Sc1 C11B C10B -0.2(3)
H1 Sc1 C11B C12B 142.1(8)
H2 Sc1 C11B C12B 79.5(10)
C14 Sc1 C11B C12B 88.7(3)
C5 Sc1 C11B C12B -78.8(3)
C10 Sc1 C11B C12B 125.3(5)
C4 Sc1 C11B C12B -57.7(3)
C14B Sc1 C11B C12B 78.2(3)
C13 Sc1 C11B C12B 47.6(3)
C13B Sc1 C11B C12B 36.6(3)
C1 Sc1 C11B C12B -111.7(3)
C10B Sc1 C11B C12B 116.1(3)
C12 Sc1 C11B C12B 9.5(2)
C11 Sc1 C11B C12B -22.5(8)
C3 Sc1 C11B C12B -80.2(3)
C2 Sc1 C11B C12B -120.3(2)
B1 Sc1 C11B C12B 115.9(3)
H1 Sc1 C11B C16B -101.4(8)
H2 Sc1 C11B C16B -163.9(10)
C14 Sc1 C11B C16B -154.7(5)
C5 Sc1 C11B C16B 37.7(4)
C10 Sc1 C11B C16B -118.1(6)
C4 Sc1 C11B C16B 58.9(4)
C14B Sc1 C11B C16B -165.2(5)
C13 Sc1 C11B C16B 164.1(5)
C13B Sc1 C11B C16B 153.2(5)
C1 Sc1 C11B C16B 4.9(4)
C10B Sc1 C11B C16B -127.4(6)
C12 Sc1 C11B C16B 126.1(5)
C11 Sc1 C11B C16B 94.1(10)
C3 Sc1 C11B C16B 36.4(5)
C12B Sc1 C11B C16B 116.5(5)
C2 Sc1 C11B C16B -3.7(5)
B1 Sc1 C11B C16B -127.5(4)
C10B C11B C12B C13B 1.1(5)
C16B C11B C12B C13B 172.7(4)
Sc1 C11B C12B C13B -63.1(3)
C10B C11B C12B C17B -168.8(4)
C16B C11B C12B C17B 2.8(7)
Sc1 C11B C12B C17B 127.0(5)
C10B C11B C12B Sc1 64.2(3)
C16B C11B C12B Sc1 -124.2(4)
H1 Sc1 C12B C13B 61.6(10)
H2 Sc1 C12B C13B -11.1(8)
C14 Sc1 C12B C13B 49.0(3)
C5 Sc1 C12B C13B -146.4(3)
C10 Sc1 C12B C13B 90.7(3)
C4 Sc1 C12B C13B -115.0(3)
C14B Sc1 C12B C13B 38.2(3)
C13 Sc1 C12B C13B 8.4(3)
C1 Sc1 C12B C13B -170.7(3)
C10B Sc1 C12B C13B 79.5(3)
C12 Sc1 C12B C13B -27.3(8)
C11 Sc1 C12B C13B 126.4(5)
C11B Sc1 C12B C13B 116.1(4)
C3 Sc1 C12B C13B -113.9(3)
C2 Sc1 C12B C13B -156.6(2)
B1 Sc1 C12B C13B 22.1(4)
H1 Sc1 C12B C11B -54.5(10)
H2 Sc1 C12B C11B -127.2(8)
C14 Sc1 C12B C11B -67.1(3)
C5 Sc1 C12B C11B 97.5(3)
C10 Sc1 C12B C11B -25.4(2)
C4 Sc1 C12B C11B 128.9(2)
C14B Sc1 C12B C11B -77.9(3)
C13 Sc1 C12B C11B -107.7(3)
C13B Sc1 C12B C11B -116.1(4)
C1 Sc1 C12B C11B 73.2(2)
C10B Sc1 C12B C11B -36.6(2)
C12 Sc1 C12B C11B -143.4(10)
C11 Sc1 C12B C11B 10.3(4)
C3 Sc1 C12B C11B 130.0(2)
C2 Sc1 C12B C11B 87.3(2)
B1 Sc1 C12B C11B -94.0(3)
H1 Sc1 C12B C17B 175.8(10)
H2 Sc1 C12B C17B 103.0(9)
C14 Sc1 C12B C17B 163.1(6)
C5 Sc1 C12B C17B -32.3(4)
C10 Sc1 C12B C17B -155.2(6)
C4 Sc1 C12B C17B -0.9(5)
C14B Sc1 C12B C17B 152.3(6)
C13 Sc1 C12B C17B 122.6(6)
C13B Sc1 C12B C17B 114.1(6)
C1 Sc1 C12B C17B -56.6(5)
C10B Sc1 C12B C17B -166.4(6)
C12 Sc1 C12B C17B 86.8(10)
C11 Sc1 C12B C17B -119.5(7)
C11B Sc1 C12B C17B -129.8(6)
C3 Sc1 C12B C17B 0.2(5)
C2 Sc1 C12B C17B -42.5(6)
B1 Sc1 C12B C17B 136.3(4)
C11B C12B C13B C14B -1.6(5)
C17B C12B C13B C14B 169.6(4)
Sc1 C12B C13B C14B -66.2(3)
C11B C12B C13B C18B 179.5(5)
C17B C12B C13B C18B -9.3(8)
Sc1 C12B C13B C18B 114.8(5)
C11B C12B C13B Sc1 64.7(3)
C17B C12B C13B Sc1 -124.1(4)
H1 Sc1 C13B C12B -137.4(8)
H2 Sc1 C13B C12B 170.8(7)
C14 Sc1 C13B C12B -105.1(4)
C5 Sc1 C13B C12B 35.1(3)
C10 Sc1 C13B C12B -65.0(3)
C4 Sc1 C13B C12B 70.6(3)
C14B Sc1 C13B C12B -114.4(4)
C13 Sc1 C13B C12B -145.7(12)
C1 Sc1 C13B C12B 13.2(4)
C10B Sc1 C13B C12B -76.8(3)
C12 Sc1 C13B C12B 12.1(3)
C11 Sc1 C13B C12B -24.6(3)
C11B Sc1 C13B C12B -36.5(2)
C3 Sc1 C13B C12B 94.2(3)
C2 Sc1 C13B C12B 60.3(5)
B1 Sc1 C13B C12B -164.1(3)
H1 Sc1 C13B C14B -22.9(8)
H2 Sc1 C13B C14B -74.8(7)
C14 Sc1 C13B C14B 9.3(3)
C5 Sc1 C13B C14B 149.6(3)
C10 Sc1 C13B C14B 49.5(3)
C4 Sc1 C13B C14B -175.0(3)
C13 Sc1 C13B C14B -31.2(9)
C1 Sc1 C13B C14B 127.6(3)
C10B Sc1 C13B C14B 37.6(3)
C12 Sc1 C13B C14B 126.6(5)
C11 Sc1 C13B C14B 89.9(3)
C11B Sc1 C13B C14B 77.9(3)
C3 Sc1 C13B C14B -151.3(2)
C12B Sc1 C13B C14B 114.4(4)
C2 Sc1 C13B C14B 174.7(3)
B1 Sc1 C13B C14B -49.7(3)
H1 Sc1 C13B C18B 93.7(9)
H2 Sc1 C13B C18B 41.9(8)
C14 Sc1 C13B C18B 126.0(6)
C5 Sc1 C13B C18B -93.8(4)
C10 Sc1 C13B C18B 166.1(5)
C4 Sc1 C13B C18B -58.4(4)
C14B Sc1 C13B C18B 116.6(6)
C13 Sc1 C13B C18B 85.4(11)
C1 Sc1 C13B C18B -115.8(4)
C10B Sc1 C13B C18B 154.3(5)
C12 Sc1 C13B C18B -116.8(7)
C11 Sc1 C13B C18B -153.5(6)
C11B Sc1 C13B C18B -165.5(5)
C3 Sc1 C13B C18B -34.7(5)
C12B Sc1 C13B C18B -128.9(6)
C2 Sc1 C13B C18B -68.7(7)
B1 Sc1 C13B C18B 67.0(4)
C11B C10B C14B C13B -0.8(5)
C15B C10B C14B C13B -178.4(4)
Sc1 C10B C14B C13B 66.5(3)
C11B C10B C14B Sc1 -67.3(3)
C15B C10B C14B Sc1 115.1(4)
C12B C13B C14B C10B 1.5(5)
C18B C13B C14B C10B -179.4(4)
Sc1 C13B C14B C10B -67.0(3)
C12B C13B C14B Sc1 68.5(3)
C18B C13B C14B Sc1 -112.4(4)
H1 Sc1 C14B C10B -86.5(7)
H2 Sc1 C14B C10B -142.1(7)
C14 Sc1 C14B C10B -24.2(11)
C5 Sc1 C14B C10B 70.8(3)
C10 Sc1 C14B C10B 10.5(3)
C4 Sc1 C14B C10B 121.8(3)
C13 Sc1 C14B C10B 126.2(4)
C13B Sc1 C14B C10B 114.4(4)
C1 Sc1 C14B C10B 18.7(4)
C12 Sc1 C14B C10B 89.8(3)
C11 Sc1 C14B C10B 49.4(3)
C11B Sc1 C14B C10B 37.0(2)
C3 Sc1 C14B C10B -179.5(2)
C12B Sc1 C14B C10B 77.3(3)
C2 Sc1 C14B C10B -59.1(6)
B1 Sc1 C14B C10B -114.1(3)
H1 Sc1 C14B C13B 159.2(7)
H2 Sc1 C14B C13B 103.5(7)
C14 Sc1 C14B C13B -138.6(13)
C5 Sc1 C14B C13B -43.5(4)
C10 Sc1 C14B C13B -103.8(4)
C4 Sc1 C14B C13B 7.5(4)
C13 Sc1 C14B C13B 11.8(3)
C1 Sc1 C14B C13B -95.7(4)
C10B Sc1 C14B C13B -114.4(4)
C12 Sc1 C14B C13B -24.6(3)
C11 Sc1 C14B C13B -65.0(3)
C11B Sc1 C14B C13B -77.4(3)
C3 Sc1 C14B C13B 66.1(4)
C12B Sc1 C14B C13B -37.1(3)
C2 Sc1 C14B C13B -173.5(4)
B1 Sc1 C14B C13B 131.6(3)
H1 B1 C19 C20 174.8(12)
H2 B1 C19 C20 65.9(11)
C23 B1 C19 C20 -59.9(2)
Sc1 B1 C19 C20 122.15(16)
H1 B1 C19 C26 -60.9(12)
H2 B1 C19 C26 -169.7(11)
C23 B1 C19 C26 64.46(19)
Sc1 B1 C19 C26 -113.51(16)
C26 C19 C20 C21 -68.9(2)
B1 C19 C20 C21 51.9(2)
C19 C20 C21 C22 -43.3(3)
C20 C21 C22 C23 46.2(3)
C21 C22 C23 C24 64.8(2)
C21 C22 C23 B1 -57.0(2)
H1 B1 C23 C22 -175.9(12)
H2 B1 C23 C22 -63.8(11)
C19 B1 C23 C22 61.9(2)
Sc1 B1 C23 C22 -120.15(17)
H1 B1 C23 C24 59.0(12)
H2 B1 C23 C24 171.1(11)
C19 B1 C23 C24 -63.2(2)
Sc1 B1 C23 C24 114.76(17)
C22 C23 C24 C25 -68.8(2)
B1 C23 C24 C25 53.0(2)
C23 C24 C25 C26 -42.4(3)
C24 C25 C26 C19 44.4(2)
C20 C19 C26 C25 66.1(2)
B1 C19 C26 C25 -56.4(2)
H4 Sc2 B2 H3 -179(2)
C40 Sc2 B2 H3 97.7(14)
C31 Sc2 B2 H3 -87.4(14)
C36B Sc2 B2 H3 59.4(14)
C40B Sc2 B2 H3 81.5(14)
C27 Sc2 B2 H3 -120.5(14)
C37B Sc2 B2 H3 79.9(14)
C30 Sc2 B2 H3 -56.0(14)
C38B Sc2 B2 H3 120.8(14)
C39B Sc2 B2 H3 114.4(14)
C36 Sc2 B2 H3 66.0(14)
C39 Sc2 B2 H3 121.3(14)
C28 Sc2 B2 H3 -105.3(14)
C29 Sc2 B2 H3 -72.6(14)
C37 Sc2 B2 H3 63.4(14)
C38 Sc2 B2 H3 106.0(14)
H3 Sc2 B2 H4 179(2)
C40 Sc2 B2 H4 -82.9(14)
C31 Sc2 B2 H4 92.1(14)
C36B Sc2 B2 H4 -121.1(14)
C40B Sc2 B2 H4 -99.1(14)
C27 Sc2 B2 H4 58.9(14)
C37B Sc2 B2 H4 -100.6(14)
C30 Sc2 B2 H4 123.4(14)
C38B Sc2 B2 H4 -59.7(14)
C39B Sc2 B2 H4 -66.2(14)
C36 Sc2 B2 H4 -114.6(14)
C39 Sc2 B2 H4 -59.3(14)
C28 Sc2 B2 H4 74.1(14)
C29 Sc2 B2 H4 106.9(14)
C37 Sc2 B2 H4 -117.1(14)
C38 Sc2 B2 H4 -74.5(14)
H4 Sc2 B2 C45 -90.1(14)
H3 Sc2 B2 C45 89.4(14)
C40 Sc2 B2 C45 -173.0(3)
C31 Sc2 B2 C45 2.0(2)
C36B Sc2 B2 C45 148.8(3)
C40B Sc2 B2 C45 170.8(3)
C27 Sc2 B2 C45 -31.19(19)
C37B Sc2 B2 C45 169.3(4)
C30 Sc2 B2 C45 33.31(18)
C38B Sc2 B2 C45 -149.8(2)
C39B Sc2 B2 C45 -156.3(2)
C36 Sc2 B2 C45 155.3(2)
C39 Sc2 B2 C45 -149.35(19)
C28 Sc2 B2 C45 -15.97(16)
C29 Sc2 B2 C45 16.79(16)
C37 Sc2 B2 C45 152.8(2)
C38 Sc2 B2 C45 -164.6(3)
H4 Sc2 B2 C49 89.7(14)
H3 Sc2 B2 C49 -90.8(14)
C40 Sc2 B2 C49 6.8(3)
C31 Sc2 B2 C49 -178.19(15)
C36B Sc2 B2 C49 -31.4(3)
C40B Sc2 B2 C49 -9.4(2)
C27 Sc2 B2 C49 148.63(15)
C37B Sc2 B2 C49 -10.9(4)
C30 Sc2 B2 C49 -146.87(15)
C38B Sc2 B2 C49 30.0(2)
C39B Sc2 B2 C49 23.5(2)
C36 Sc2 B2 C49 -24.9(2)
C39 Sc2 B2 C49 30.5(2)
C28 Sc2 B2 C49 163.85(16)
C29 Sc2 B2 C49 -163.40(16)
C37 Sc2 B2 C49 -27.4(3)
C38 Sc2 B2 C49 15.2(3)
H4 Sc2 C27 C31 167.7(7)
H3 Sc2 C27 C31 112.2(8)
C40 Sc2 C27 C31 -101.1(2)
C36B Sc2 C27 C31 -36.9(3)
C40B Sc2 C27 C31 -86.0(4)
C37B Sc2 C27 C31 -50.8(2)
C30 Sc2 C27 C31 37.61(12)
C38B Sc2 C27 C31 -84.3(2)
C39B Sc2 C27 C31 -107.68(18)
C36 Sc2 C27 C31 -47.8(3)
C39 Sc2 C27 C31 -96.2(2)
C28 Sc2 C27 C31 114.57(18)
C29 Sc2 C27 C31 78.17(13)
C37 Sc2 C27 C31 -40.2(2)
C38 Sc2 C27 C31 -66.0(2)
B2 Sc2 C27 C31 143.13(12)
H4 Sc2 C27 C28 53.2(7)
H3 Sc2 C27 C28 -2.4(8)
C40 Sc2 C27 C28 144.3(2)
C31 Sc2 C27 C28 -114.57(18)
C36B Sc2 C27 C28 -151.4(3)
C40B Sc2 C27 C28 159.5(4)
C37B Sc2 C27 C28 -165.4(2)
C30 Sc2 C27 C28 -76.96(13)
C38B Sc2 C27 C28 161.1(2)
C39B Sc2 C27 C28 137.76(18)
C36 Sc2 C27 C28 -162.4(3)
C39 Sc2 C27 C28 149.2(2)
C29 Sc2 C27 C28 -36.40(12)
C37 Sc2 C27 C28 -154.8(2)
C38 Sc2 C27 C28 179.4(2)
B2 Sc2 C27 C28 28.56(16)
H4 Sc2 C27 C32 -68.5(7)
H3 Sc2 C27 C32 -124.1(9)
C40 Sc2 C27 C32 22.7(4)
C31 Sc2 C27 C32 123.7(3)
C36B Sc2 C27 C32 86.9(4)
C40B Sc2 C27 C32 37.8(5)
C37B Sc2 C27 C32 72.9(3)
C30 Sc2 C27 C32 161.4(3)
C38B Sc2 C27 C32 39.4(3)
C39B Sc2 C27 C32 16.1(3)
C36 Sc2 C27 C32 75.9(4)
C39 Sc2 C27 C32 27.5(3)
C28 Sc2 C27 C32 -121.7(3)
C29 Sc2 C27 C32 -158.1(3)
C37 Sc2 C27 C32 83.5(3)
C38 Sc2 C27 C32 57.7(3)
B2 Sc2 C27 C32 -93.1(3)
C31 C27 C28 C29 -0.4(2)
C32 C27 C28 C29 -176.93(19)
Sc2 C27 C28 C29 65.16(13)
C31 C27 C28 C33 172.88(19)
C32 C27 C28 C33 -3.6(3)
Sc2 C27 C28 C33 -121.54(19)
C31 C27 C28 Sc2 -65.58(14)
C32 C27 C28 Sc2 117.9(2)
H4 Sc2 C28 C29 116.2(7)
H3 Sc2 C28 C29 62.2(6)
C40 Sc2 C28 C29 163.1(4)
C31 Sc2 C28 C29 -78.13(13)
C36B Sc2 C28 C29 -51.2(5)
C40B Sc2 C28 C29 125.2(9)
C27 Sc2 C28 C29 -115.97(19)
C37B Sc2 C28 C29 -96.2(3)
C30 Sc2 C28 C29 -36.61(11)
C38B Sc2 C28 C29 -139.4(3)
C39B Sc2 C28 C29 178.2(3)
C36 Sc2 C28 C29 -35.0(11)
C39 Sc2 C28 C29 -157.2(3)
C37 Sc2 C28 C29 -77.5(3)
C38 Sc2 C28 C29 -116.7(3)
B2 Sc2 C28 C29 88.69(12)
H4 Sc2 C28 C27 -127.9(7)
H3 Sc2 C28 C27 178.2(7)
C40 Sc2 C28 C27 -81.0(4)
C31 Sc2 C28 C27 37.84(14)
C36B Sc2 C28 C27 64.8(5)
C40B Sc2 C28 C27 -118.9(9)
C37B Sc2 C28 C27 19.8(3)
C30 Sc2 C28 C27 79.36(15)
C38B Sc2 C28 C27 -23.4(3)
C39B Sc2 C28 C27 -65.8(3)
C36 Sc2 C28 C27 80.9(11)
C39 Sc2 C28 C27 -41.2(3)
C29 Sc2 C28 C27 115.97(19)
C37 Sc2 C28 C27 38.4(3)
C38 Sc2 C28 C27 -0.7(3)
B2 Sc2 C28 C27 -155.34(14)
H4 Sc2 C28 C33 -8.9(7)
H3 Sc2 C28 C33 -62.9(7)
C40 Sc2 C28 C33 38.0(5)
C31 Sc2 C28 C33 156.8(2)
C36B Sc2 C28 C33 -176.3(5)
C40B Sc2 C28 C33 0.1(9)
C27 Sc2 C28 C33 118.9(3)
C37B Sc2 C28 C33 138.7(3)
C30 Sc2 C28 C33 -161.7(2)
C38B Sc2 C28 C33 95.5(3)
C39B Sc2 C28 C33 53.1(4)
C36 Sc2 C28 C33 -160.1(11)
C39 Sc2 C28 C33 77.7(4)
C29 Sc2 C28 C33 -125.1(3)
C37 Sc2 C28 C33 157.3(3)
C38 Sc2 C28 C33 118.2(3)
B2 Sc2 C28 C33 -36.4(2)
C27 C28 C29 C30 -0.4(2)
C33 C28 C29 C30 -173.38(19)
Sc2 C28 C29 C30 62.58(13)
C27 C28 C29 C34 171.82(18)
C33 C28 C29 C34 -1.2(3)
Sc2 C28 C29 C34 -125.25(18)
C27 C28 C29 Sc2 -62.94(13)
C33 C28 C29 Sc2 124.0(2)
H4 Sc2 C29 C28 -63.5(7)
H3 Sc2 C29 C28 -117.1(7)
C40 Sc2 C29 C28 -145.4(7)
C31 Sc2 C29 C28 78.39(14)
C36B Sc2 C29 C28 156.7(3)
C40B Sc2 C29 C28 -159.8(4)
C27 Sc2 C29 C28 37.03(14)
C37B Sc2 C29 C28 112.6(3)
C30 Sc2 C29 C28 116.62(17)
C38B Sc2 C29 C28 69.2(3)
C39B Sc2 C29 C28 -9.2(16)
C36 Sc2 C29 C28 171.0(3)
C39 Sc2 C29 C28 51.7(5)
C37 Sc2 C29 C28 130.6(3)
C38 Sc2 C29 C28 90.6(3)
B2 Sc2 C29 C28 -90.72(13)
H4 Sc2 C29 C30 179.9(7)
H3 Sc2 C29 C30 126.3(7)
C40 Sc2 C29 C30 98.0(7)
C31 Sc2 C29 C30 -38.23(12)
C36B Sc2 C29 C30 40.1(3)
C40B Sc2 C29 C30 83.6(4)
C27 Sc2 C29 C30 -79.59(14)
C37B Sc2 C29 C30 -4.0(3)
C38B Sc2 C29 C30 -47.4(3)
C39B Sc2 C29 C30 -125.9(16)
C36 Sc2 C29 C30 54.4(4)
C39 Sc2 C29 C30 -64.9(5)
C28 Sc2 C29 C30 -116.62(17)
C37 Sc2 C29 C30 14.0(3)
C38 Sc2 C29 C30 -26.1(3)
B2 Sc2 C29 C30 152.66(12)
H4 Sc2 C29 C34 61.8(7)
H3 Sc2 C29 C34 8.1(7)
C40 Sc2 C29 C34 -20.2(7)
C31 Sc2 C29 C34 -156.37(19)
C36B Sc2 C29 C34 -78.0(3)
C40B Sc2 C29 C34 -34.5(4)
C27 Sc2 C29 C34 162.27(19)
C37B Sc2 C29 C34 -122.1(3)
C30 Sc2 C29 C34 -118.1(2)
C38B Sc2 C29 C34 -165.6(3)
C39B Sc2 C29 C34 116.0(16)
C36 Sc2 C29 C34 -63.8(4)
C39 Sc2 C29 C34 177.0(5)
C28 Sc2 C29 C34 125.2(2)
C37 Sc2 C29 C34 -104.2(3)
C38 Sc2 C29 C34 -144.2(3)
B2 Sc2 C29 C34 34.52(16)
C28 C29 C30 C31 1.0(2)
C34 C29 C30 C31 -171.59(17)
Sc2 C29 C30 C31 65.20(13)
C28 C29 C30 C35 175.77(18)
C34 C29 C30 C35 3.2(3)
Sc2 C29 C30 C35 -120.02(19)
C28 C29 C30 Sc2 -64.22(13)
C34 C29 C30 Sc2 123.21(17)
H4 Sc2 C30 C31 -114.3(8)
H3 Sc2 C30 C31 -168.3(7)
C40 Sc2 C30 C31 87.7(4)
C36B Sc2 C30 C31 96.2(2)
C40B Sc2 C30 C31 107.0(2)
C27 Sc2 C30 C31 -37.40(14)
C37B Sc2 C30 C31 62.7(3)
C38B Sc2 C30 C31 37.5(2)
C39B Sc2 C30 C31 54.3(4)
C36 Sc2 C30 C31 102.3(2)
C39 Sc2 C30 C31 38.0(2)
C28 Sc2 C30 C31 -78.06(14)
C29 Sc2 C30 C31 -114.16(18)
C37 Sc2 C30 C31 77.2(2)
C38 Sc2 C30 C31 46.7(2)
B2 Sc2 C30 C31 -145.44(13)
H4 Sc2 C30 C29 -0.1(8)
H3 Sc2 C30 C29 -54.1(7)
C40 Sc2 C30 C29 -158.2(4)
C31 Sc2 C30 C29 114.16(18)
C36B Sc2 C30 C29 -149.7(2)
C40B Sc2 C30 C29 -138.9(2)
C27 Sc2 C30 C29 76.76(13)
C37B Sc2 C30 C29 176.9(3)
C38B Sc2 C30 C29 151.71(16)
C39B Sc2 C30 C29 168.4(4)
C36 Sc2 C30 C29 -143.6(2)
C39 Sc2 C30 C29 152.21(18)
C28 Sc2 C30 C29 36.10(11)
C37 Sc2 C30 C29 -168.6(2)
C38 Sc2 C30 C29 160.91(19)
B2 Sc2 C30 C29 -31.28(13)
H4 Sc2 C30 C35 122.4(9)
H3 Sc2 C30 C35 68.4(7)
C40 Sc2 C30 C35 -35.6(4)
C31 Sc2 C30 C35 -123.3(2)
C36B Sc2 C30 C35 -27.1(2)
C40B Sc2 C30 C35 -16.3(3)
C27 Sc2 C30 C35 -160.67(19)
C37B Sc2 C30 C35 -60.6(3)
C38B Sc2 C30 C35 -85.7(2)
C39B Sc2 C30 C35 -69.0(4)
C36 Sc2 C30 C35 -21.0(3)
C39 Sc2 C30 C35 -85.2(2)
C28 Sc2 C30 C35 158.67(19)
C29 Sc2 C30 C35 122.6(2)
C37 Sc2 C30 C35 -46.0(2)
C38 Sc2 C30 C35 -76.5(2)
B2 Sc2 C30 C35 91.29(17)
C28 C27 C31 C30 1.0(2)
C32 C27 C31 C30 177.4(2)
Sc2 C27 C31 C30 -67.20(13)
C28 C27 C31 Sc2 68.23(14)
C32 C27 C31 Sc2 -115.4(2)
C29 C30 C31 C27 -1.3(2)
C35 C30 C31 C27 -175.85(19)
Sc2 C30 C31 C27 66.97(14)
C29 C30 C31 Sc2 -68.22(13)
C35 C30 C31 Sc2 117.19(19)
H4 Sc2 C31 C27 -17.1(9)
H3 Sc2 C31 C27 -98.9(9)
C40 Sc2 C31 C27 113.8(4)
C36B Sc2 C31 C27 153.0(2)
C40B Sc2 C31 C27 136.3(3)
C37B Sc2 C31 C27 129.3(3)
C30 Sc2 C31 C27 -114.94(18)
C38B Sc2 C31 C27 97.34(19)
C39B Sc2 C31 C27 94.0(2)
C36 Sc2 C31 C27 150.6(2)
C39 Sc2 C31 C27 92.54(19)
C28 Sc2 C31 C27 -37.38(12)
C29 Sc2 C31 C27 -77.50(13)
C37 Sc2 C31 C27 143.0(2)
C38 Sc2 C31 C27 111.5(2)
B2 Sc2 C31 C27 -59.40(18)
H4 Sc2 C31 C30 97.8(9)
H3 Sc2 C31 C30 16.0(9)
C40 Sc2 C31 C30 -131.3(4)
C36B Sc2 C31 C30 -92.0(2)
C40B Sc2 C31 C30 -108.7(3)
C27 Sc2 C31 C30 114.94(18)
C37B Sc2 C31 C30 -115.8(3)
C38B Sc2 C31 C30 -147.72(19)
C39B Sc2 C31 C30 -151.0(2)
C36 Sc2 C31 C30 -94.5(2)
C39 Sc2 C31 C30 -152.52(18)
C28 Sc2 C31 C30 77.56(13)
C29 Sc2 C31 C30 37.44(11)
C37 Sc2 C31 C30 -102.1(2)
C38 Sc2 C31 C30 -133.6(2)
B2 Sc2 C31 C30 55.5(2)
H4 Sc2 C36 C37 156.8(8)
H3 Sc2 C36 C37 -151.4(7)
C40 Sc2 C36 C37 113.8(5)
C31 Sc2 C36 C37 -14.2(4)
C36B Sc2 C36 C37 -24.8(13)
C40B Sc2 C36 C37 137.3(7)
C27 Sc2 C36 C37 13.3(5)
C37B Sc2 C36 C37 17.6(3)
C30 Sc2 C36 C37 -51.8(4)
C38B Sc2 C36 C37 58.0(3)
C39B Sc2 C36 C37 99.0(4)
C39 Sc2 C36 C37 75.6(4)
C28 Sc2 C36 C37 -53.2(11)
C29 Sc2 C36 C37 -81.0(4)
C38 Sc2 C36 C37 36.0(3)
B2 Sc2 C36 C37 -176.4(4)
H4 Sc2 C36 C40 43.0(9)
H3 Sc2 C36 C40 94.8(8)
C31 Sc2 C36 C40 -128.0(5)
C36B Sc2 C36 C40 -138.6(17)
C40B Sc2 C36 C40 23.5(4)
C27 Sc2 C36 C40 -100.6(6)
C37B Sc2 C36 C40 -96.2(5)
C30 Sc2 C36 C40 -165.6(4)
C38B Sc2 C36 C40 -55.8(4)
C39B Sc2 C36 C40 -14.8(3)
C39 Sc2 C36 C40 -38.2(3)
C28 Sc2 C36 C40 -167.0(8)
C29 Sc2 C36 C40 165.2(3)
C37 Sc2 C36 C40 -113.8(5)
C38 Sc2 C36 C40 -77.8(4)
B2 Sc2 C36 C40 69.8(5)
H4 Sc2 C36 C41 -76.8(9)
H3 Sc2 C36 C41 -25.0(8)
C40 Sc2 C36 C41 -119.8(9)
C31 Sc2 C36 C41 112.2(5)
C36B Sc2 C36 C41 101.6(14)
C40B Sc2 C36 C41 -96.3(11)
C27 Sc2 C36 C41 139.6(4)
C37B Sc2 C36 C41 144.0(8)
C30 Sc2 C36 C41 74.6(6)
C38B Sc2 C36 C41 -175.6(8)
C39B Sc2 C36 C41 -134.6(8)
C39 Sc2 C36 C41 -158.0(8)
C28 Sc2 C36 C41 73.2(15)
C29 Sc2 C36 C41 45.4(7)
C37 Sc2 C36 C41 126.4(8)
C38 Sc2 C36 C41 162.4(8)
B2 Sc2 C36 C41 -50.0(5)
C40 C36 C37 C38 -0.2(6)
C41 C36 C37 C38 175.4(5)
Sc2 C36 C37 C38 -65.5(3)
C40 C36 C37 C42 -173.2(4)
C41 C36 C37 C42 2.4(9)
Sc2 C36 C37 C42 121.5(5)
C40 C36 C37 Sc2 65.4(4)
C41 C36 C37 Sc2 -119.1(6)
H4 Sc2 C37 C38 82.9(10)
H3 Sc2 C37 C38 147.2(8)
C40 Sc2 C37 C38 77.2(4)
C31 Sc2 C37 C38 -76.8(4)
C36B Sc2 C37 C38 131.1(7)
C40B Sc2 C37 C38 97.1(4)
C27 Sc2 C37 C38 -55.7(4)
C37B Sc2 C37 C38 -10.2(6)
C30 Sc2 C37 C38 -109.8(4)
C38B Sc2 C37 C38 19.0(3)
C39B Sc2 C37 C38 57.4(3)
C36 Sc2 C37 C38 115.9(5)
C39 Sc2 C37 C38 35.6(3)
C28 Sc2 C37 C38 -77.3(4)
C29 Sc2 C37 C38 -117.4(3)
B2 Sc2 C37 C38 120.5(4)
H4 Sc2 C37 C36 -33.0(10)
H3 Sc2 C37 C36 31.3(8)
C40 Sc2 C37 C36 -38.7(4)
C31 Sc2 C37 C36 167.3(4)
C36B Sc2 C37 C36 15.2(7)
C40B Sc2 C37 C36 -18.8(3)
C27 Sc2 C37 C36 -171.6(3)
C37B Sc2 C37 C36 -126.1(9)
C30 Sc2 C37 C36 134.3(4)
C38B Sc2 C37 C36 -96.9(4)
C39B Sc2 C37 C36 -58.5(4)
C39 Sc2 C37 C36 -80.3(4)
C28 Sc2 C37 C36 166.8(3)
C29 Sc2 C37 C36 126.7(3)
C38 Sc2 C37 C36 -115.9(5)
B2 Sc2 C37 C36 4.7(5)
H4 Sc2 C37 C42 -154.0(10)
H3 Sc2 C37 C42 -89.8(9)
C40 Sc2 C37 C42 -159.8(9)
C31 Sc2 C37 C42 46.3(6)
C36B Sc2 C37 C42 -105.9(12)
C40B Sc2 C37 C42 -139.9(8)
C27 Sc2 C37 C42 67.3(6)
C37B Sc2 C37 C42 112.8(11)
C30 Sc2 C37 C42 13.2(6)
C38B Sc2 C37 C42 142.1(9)
C39B Sc2 C37 C42 -179.6(8)
C36 Sc2 C37 C42 -121.1(8)
C39 Sc2 C37 C42 158.6(8)
C28 Sc2 C37 C42 45.8(8)
C29 Sc2 C37 C42 5.6(7)
C38 Sc2 C37 C42 123.1(8)
B2 Sc2 C37 C42 -116.4(5)
C36 C37 C38 C39 0.3(6)
C42 C37 C38 C39 173.4(4)
Sc2 C37 C38 C39 -61.8(3)
C36 C37 C38 C43 -170.2(4)
C42 C37 C38 C43 3.0(7)
Sc2 C37 C38 C43 127.7(4)
C36 C37 C38 Sc2 62.1(4)
C42 C37 C38 Sc2 -124.8(4)
H4 Sc2 C38 C39 -5.7(9)
H3 Sc2 C38 C39 69.5(11)
C40 Sc2 C38 C39 38.4(3)
C31 Sc2 C38 C39 -143.6(4)
C36B Sc2 C38 C39 96.2(4)
C40B Sc2 C38 C39 56.4(3)
C27 Sc2 C38 C39 -112.5(4)
C37B Sc2 C38 C39 126.3(6)
C30 Sc2 C38 C39 -168.1(3)
C38B Sc2 C38 C39 -14.4(5)
C39B Sc2 C38 C39 16.9(3)
C36 Sc2 C38 C39 80.7(4)
C28 Sc2 C38 C39 -112.1(3)
C29 Sc2 C38 C39 -153.8(3)
C37 Sc2 C38 C39 117.7(5)
B2 Sc2 C38 C39 28.1(5)
H4 Sc2 C38 C37 -123.3(9)
H3 Sc2 C38 C37 -48.1(11)
C40 Sc2 C38 C37 -79.2(4)
C31 Sc2 C38 C37 98.7(4)
C36B Sc2 C38 C37 -21.5(3)
C40B Sc2 C38 C37 -61.3(3)
C27 Sc2 C38 C37 129.8(4)
C37B Sc2 C38 C37 8.6(5)
C30 Sc2 C38 C37 74.3(4)
C38B Sc2 C38 C37 -132.1(7)
C39B Sc2 C38 C37 -100.8(4)
C36 Sc2 C38 C37 -36.9(3)
C39 Sc2 C38 C37 -117.7(5)
C28 Sc2 C38 C37 130.2(3)
C29 Sc2 C38 C37 88.5(3)
B2 Sc2 C38 C37 -89.6(5)
H4 Sc2 C38 C43 115.2(10)
H3 Sc2 C38 C43 -169.6(11)
C40 Sc2 C38 C43 159.3(10)
C31 Sc2 C38 C43 -22.8(6)
C36B Sc2 C38 C43 -143.0(10)
C40B Sc2 C38 C43 177.3(9)
C27 Sc2 C38 C43 8.3(7)
C37B Sc2 C38 C43 -112.8(11)
C30 Sc2 C38 C43 -47.2(7)
C38B Sc2 C38 C43 106.5(12)
C39B Sc2 C38 C43 137.8(9)
C36 Sc2 C38 C43 -158.4(9)
C39 Sc2 C38 C43 120.9(9)
C28 Sc2 C38 C43 8.7(8)
C29 Sc2 C38 C43 -32.9(8)
C37 Sc2 C38 C43 -121.5(9)
B2 Sc2 C38 C43 149.0(5)
C37 C38 C39 C40 -0.3(5)
C43 C38 C39 C40 170.0(4)
Sc2 C38 C39 C40 -64.1(3)
C37 C38 C39 C44 -177.5(4)
C43 C38 C39 C44 -7.3(8)
Sc2 C38 C39 C44 118.6(5)
C37 C38 C39 Sc2 63.9(3)
C43 C38 C39 Sc2 -125.9(4)
H4 Sc2 C39 C38 175.3(7)
H3 Sc2 C39 C38 -133.4(8)
C40 Sc2 C39 C38 -114.2(5)
C31 Sc2 C39 C38 37.0(4)
C36B Sc2 C39 C38 -60.4(3)
C40B Sc2 C39 C38 -101.4(4)
C27 Sc2 C39 C38 71.8(3)
C37B Sc2 C39 C38 -20.3(3)
C30 Sc2 C39 C38 16.2(4)
C38B Sc2 C39 C38 17.9(7)
C39B Sc2 C39 C38 -139.3(7)
C36 Sc2 C39 C38 -75.6(3)
C28 Sc2 C39 C38 93.6(3)
C29 Sc2 C39 C38 59.4(5)
C37 Sc2 C39 C38 -35.3(3)
B2 Sc2 C39 C38 -160.6(3)
H4 Sc2 C39 C40 -70.4(8)
H3 Sc2 C39 C40 -19.2(9)
C31 Sc2 C39 C40 151.2(5)
C36B Sc2 C39 C40 53.8(4)
C40B Sc2 C39 C40 12.8(3)
C27 Sc2 C39 C40 -174.0(5)
C37B Sc2 C39 C40 94.0(4)
C30 Sc2 C39 C40 130.4(5)
C38B Sc2 C39 C40 132.1(10)
C39B Sc2 C39 C40 -25.1(4)
C36 Sc2 C39 C40 38.6(3)
C28 Sc2 C39 C40 -152.1(4)
C29 Sc2 C39 C40 173.7(3)
C37 Sc2 C39 C40 78.9(4)
C38 Sc2 C39 C40 114.2(5)
B2 Sc2 C39 C40 -46.3(5)
H4 Sc2 C39 C44 48.7(9)
H3 Sc2 C39 C44 100.0(9)
C40 Sc2 C39 C44 119.2(10)
C31 Sc2 C39 C44 -89.6(6)
C36B Sc2 C39 C44 173.0(8)
C40B Sc2 C39 C44 132.0(9)
C27 Sc2 C39 C44 -54.8(6)
C37B Sc2 C39 C44 -146.9(9)
C30 Sc2 C39 C44 -110.4(6)
C38B Sc2 C39 C44 -108.7(10)
C39B Sc2 C39 C44 94.1(11)
C36 Sc2 C39 C44 157.8(9)
C28 Sc2 C39 C44 -33.0(8)
C29 Sc2 C39 C44 -67.2(10)
C37 Sc2 C39 C44 -161.9(8)
C38 Sc2 C39 C44 -126.6(9)
B2 Sc2 C39 C44 72.9(6)
C38 C39 C40 C36 0.2(5)
C44 C39 C40 C36 177.5(5)
Sc2 C39 C40 C36 -69.1(3)
C38 C39 C40 Sc2 69.3(3)
C44 C39 C40 Sc2 -113.4(4)
C37 C36 C40 C39 0.0(6)
C41 C36 C40 C39 -175.7(5)
Sc2 C36 C40 C39 70.0(3)
C37 C36 C40 Sc2 -70.0(4)
C41 C36 C40 Sc2 114.3(5)
H4 Sc2 C40 C39 108.0(8)
H3 Sc2 C40 C39 163.5(8)
C31 Sc2 C40 C39 -39.4(7)
C36B Sc2 C40 C39 -100.8(4)
C40B Sc2 C40 C39 -144.4(8)
C27 Sc2 C40 C39 8.6(7)
C37B Sc2 C40 C39 -58.1(3)
C30 Sc2 C40 C39 -88.9(8)
C38B Sc2 C40 C39 -15.6(3)
C39B Sc2 C40 C39 27.6(5)
C36 Sc2 C40 C39 -113.1(5)
C28 Sc2 C40 C39 61.1(5)
C29 Sc2 C40 C39 -168.5(5)
C37 Sc2 C40 C39 -76.0(4)
C38 Sc2 C40 C39 -36.6(3)
B2 Sc2 C40 C39 136.4(5)
H4 Sc2 C40 C36 -138.9(8)
H3 Sc2 C40 C36 -83.3(8)
C31 Sc2 C40 C36 73.7(7)
C36B Sc2 C40 C36 12.4(5)
C40B Sc2 C40 C36 -31.2(6)
C27 Sc2 C40 C36 121.7(6)
C37B Sc2 C40 C36 55.1(4)
C30 Sc2 C40 C36 24.3(8)
C38B Sc2 C40 C36 97.5(4)
C39B Sc2 C40 C36 140.8(7)
C39 Sc2 C40 C36 113.1(5)
C28 Sc2 C40 C36 174.2(4)
C29 Sc2 C40 C36 -55.4(7)
C37 Sc2 C40 C36 37.1(3)
C38 Sc2 C40 C36 76.5(4)
B2 Sc2 C40 C36 -110.4(5)
H4 Sc2 C36B C37B 126.8(9)
H3 Sc2 C36B C37B 178.3(8)
C40 Sc2 C36B C37B 93.3(4)
C31 Sc2 C36B C37B -45.2(5)
C40B Sc2 C36B C37B 113.5(6)
C27 Sc2 C36B C37B -25.1(6)
C30 Sc2 C36B C37B -80.0(5)
C38B Sc2 C36B C37B 36.4(3)
C39B Sc2 C36B C37B 76.8(4)
C36 Sc2 C36B C37B 125.1(17)
C39 Sc2 C36B C37B 53.9(4)
C28 Sc2 C36B C37B -67.7(7)
C29 Sc2 C36B C37B -101.2(5)
C37 Sc2 C36B C37B -16.5(5)
C38 Sc2 C36B C37B 15.7(3)
B2 Sc2 C36B C37B 154.9(4)
H4 Sc2 C36B C40B 13.3(9)
H3 Sc2 C36B C40B 64.7(8)
C40 Sc2 C36B C40B -20.2(3)
C31 Sc2 C36B C40B -158.7(4)
C27 Sc2 C36B C40B -138.7(4)
C37B Sc2 C36B C40B -113.5(6)
C30 Sc2 C36B C40B 166.5(4)
C38B Sc2 C36B C40B -77.1(4)
C39B Sc2 C36B C40B -36.7(4)
C36 Sc2 C36B C40B 11.6(12)
C39 Sc2 C36B C40B -59.7(4)
C28 Sc2 C36B C40B 178.7(3)
C29 Sc2 C36B C40B 145.3(3)
C37 Sc2 C36B C40B -130.0(9)
C38 Sc2 C36B C40B -97.9(5)
B2 Sc2 C36B C40B 41.4(4)
H4 Sc2 C36B C41B -108.7(9)
H3 Sc2 C36B C41B -57.3(8)
C40 Sc2 C36B C41B -142.2(8)
C31 Sc2 C36B C41B 79.3(5)
C40B Sc2 C36B C41B -122.0(8)
C27 Sc2 C36B C41B 99.3(5)
C37B Sc2 C36B C41B 124.5(9)
C30 Sc2 C36B C41B 44.5(5)
C38B Sc2 C36B C41B 160.9(8)
C39B Sc2 C36B C41B -158.7(7)
C36 Sc2 C36B C41B -110.4(15)
C39 Sc2 C36B C41B 178.3(7)
C28 Sc2 C36B C41B 56.7(8)
C29 Sc2 C36B C41B 23.3(6)
C37 Sc2 C36B C41B 108.0(11)
C38 Sc2 C36B C41B 140.1(8)
B2 Sc2 C36B C41B -80.6(5)
C40B C36B C37B C38B 1.7(6)
C41B C36B C37B C38B 178.6(5)
Sc2 C36B C37B C38B -64.8(3)
C40B C36B C37B C42B -169.6(4)
C41B C36B C37B C42B 7.4(9)
Sc2 C36B C37B C42B 123.9(4)
C40B C36B C37B Sc2 66.5(4)
C41B C36B C37B Sc2 -116.6(6)
H4 Sc2 C37B C36B -78.0(11)
H3 Sc2 C37B C36B -2.2(10)
C40 Sc2 C37B C36B -58.3(4)
C31 Sc2 C37B C36B 135.5(5)
C40B Sc2 C37B C36B -38.5(3)
C27 Sc2 C37B C36B 161.5(5)
C30 Sc2 C37B C36B 105.3(5)
C38B Sc2 C37B C36B -116.8(5)
C39B Sc2 C37B C36B -79.7(4)
C36 Sc2 C37B C36B -15.9(4)
C39 Sc2 C37B C36B -100.3(4)
C28 Sc2 C37B C36B 150.6(4)
C29 Sc2 C37B C36B 107.5(4)
C37 Sc2 C37B C36B 24.0(7)
C38 Sc2 C37B C36B -137.9(6)
B2 Sc2 C37B C36B -36.6(7)
H4 Sc2 C37B C38B 38.8(11)
H3 Sc2 C37B C38B 114.6(10)
C40 Sc2 C37B C38B 58.5(3)
C31 Sc2 C37B C38B -107.6(5)
C36B Sc2 C37B C38B 116.8(5)
C40B Sc2 C37B C38B 78.4(4)
C27 Sc2 C37B C38B -81.7(5)
C30 Sc2 C37B C38B -137.9(5)
C39B Sc2 C37B C38B 37.1(3)
C36 Sc2 C37B C38B 100.9(4)
C39 Sc2 C37B C38B 16.5(3)
C28 Sc2 C37B C38B -92.6(4)
C29 Sc2 C37B C38B -135.7(4)
C37 Sc2 C37B C38B 140.8(9)
C38 Sc2 C37B C38B -21.1(4)
B2 Sc2 C37B C38B 80.2(7)
H4 Sc2 C37B C42B 162.6(10)
H3 Sc2 C37B C42B -121.7(10)
C40 Sc2 C37B C42B -177.7(11)
C31 Sc2 C37B C42B 16.1(7)
C36B Sc2 C37B C42B -119.5(11)
C40B Sc2 C37B C42B -157.9(10)
C27 Sc2 C37B C42B 42.0(8)
C30 Sc2 C37B C42B -14.2(7)
C38B Sc2 C37B C42B 123.7(11)
C39B Sc2 C37B C42B 160.8(10)
C36 Sc2 C37B C42B -135.4(10)
C39 Sc2 C37B C42B 140.2(10)
C28 Sc2 C37B C42B 31.1(9)
C29 Sc2 C37B C42B -12.0(9)
C37 Sc2 C37B C42B -95.5(11)
C38 Sc2 C37B C42B 102.6(11)
B2 Sc2 C37B C42B -156.1(5)
C36B C37B C38B C39B -1.7(6)
C42B C37B C38B C39B 169.3(4)
Sc2 C37B C38B C39B -65.5(3)
C36B C37B C38B C43B -173.7(5)
C42B C37B C38B C43B -2.7(8)
Sc2 C37B C38B C43B 122.6(5)
C36B C37B C38B Sc2 63.8(4)
C42B C37B C38B Sc2 -125.2(5)
H4 Sc2 C38B C39B -37.0(8)
H3 Sc2 C38B C39B 21.0(10)
C40 Sc2 C38B C39B 22.1(3)
C31 Sc2 C38B C39B -175.0(4)
C36B Sc2 C38B C39B 78.8(3)
C40B Sc2 C38B C39B 37.5(3)
C27 Sc2 C38B C39B -141.5(4)
C37B Sc2 C38B C39B 115.4(5)
C30 Sc2 C38B C39B 165.1(3)
C36 Sc2 C38B C39B 63.2(3)
C39 Sc2 C38B C39B -13.5(7)
C28 Sc2 C38B C39B -128.9(3)
C29 Sc2 C38B C39B -167.5(3)
C37 Sc2 C38B C39B 102.5(4)
C38 Sc2 C38B C39B 135.5(7)
B2 Sc2 C38B C39B -11.7(4)
H4 Sc2 C38B C37B -152.5(8)
H3 Sc2 C38B C37B -94.4(10)
C40 Sc2 C38B C37B -93.3(4)
C31 Sc2 C38B C37B 69.5(5)
C36B Sc2 C38B C37B -36.6(3)
C40B Sc2 C38B C37B -77.9(4)
C27 Sc2 C38B C37B 103.0(5)
C30 Sc2 C38B C37B 49.7(5)
C39B Sc2 C38B C37B -115.4(5)
C36 Sc2 C38B C37B -52.3(4)
C39 Sc2 C38B C37B -128.9(10)
C28 Sc2 C38B C37B 115.7(4)
C29 Sc2 C38B C37B 77.1(5)
C37 Sc2 C38B C37B -12.9(3)
C38 Sc2 C38B C37B 20.1(4)
B2 Sc2 C38B C37B -127.2(5)
H4 Sc2 C38B C43B 84.7(10)
H3 Sc2 C38B C43B 142.8(10)
C40 Sc2 C38B C43B 143.9(10)
C31 Sc2 C38B C43B -53.2(7)
C36B Sc2 C38B C43B -159.4(9)
C40B Sc2 C38B C43B 159.3(9)
C27 Sc2 C38B C43B -19.7(7)
C37B Sc2 C38B C43B -122.8(11)
C30 Sc2 C38B C43B -73.1(7)
C39B Sc2 C38B C43B 121.8(9)
C36 Sc2 C38B C43B -175.0(9)
C39 Sc2 C38B C43B 108.3(10)
C28 Sc2 C38B C43B -7.1(8)
C29 Sc2 C38B C43B -45.7(8)
C37 Sc2 C38B C43B -135.7(9)
C38 Sc2 C38B C43B -102.7(12)
B2 Sc2 C38B C43B 110.1(6)
C37B C38B C39B C40B 1.0(5)
C43B C38B C39B C40B 173.1(4)
Sc2 C38B C39B C40B -64.0(3)
C37B C38B C39B C44B -176.4(4)
C43B C38B C39B C44B -4.3(7)
Sc2 C38B C39B C44B 118.6(4)
C37B C38B C39B Sc2 65.0(3)
C43B C38B C39B Sc2 -122.9(5)
H4 Sc2 C39B C38B 144.0(8)
H3 Sc2 C39B C38B -164.5(7)
C40 Sc2 C39B C38B -119.4(6)
C31 Sc2 C39B C38B 6.0(4)
C36B Sc2 C39B C38B -78.4(4)
C40B Sc2 C39B C38B -115.3(5)
C27 Sc2 C39B C38B 45.7(4)
C37B Sc2 C39B C38B -37.3(3)
C30 Sc2 C39B C38B -27.2(7)
C36 Sc2 C39B C38B -91.4(4)
C39 Sc2 C39B C38B 10.3(5)
C28 Sc2 C39B C38B 81.0(4)
C29 Sc2 C39B C38B 88.8(15)
C37 Sc2 C39B C38B -53.8(3)
C38 Sc2 C39B C38B -17.3(3)
B2 Sc2 C39B C38B 170.2(4)
H4 Sc2 C39B C40B -100.7(8)
H3 Sc2 C39B C40B -49.2(8)
C40 Sc2 C39B C40B -4.0(5)
C31 Sc2 C39B C40B 121.3(4)
C36B Sc2 C39B C40B 37.0(4)
C27 Sc2 C39B C40B 161.0(4)
C37B Sc2 C39B C40B 78.0(4)
C30 Sc2 C39B C40B 88.2(6)
C38B Sc2 C39B C40B 115.3(5)
C36 Sc2 C39B C40B 23.9(3)
C39 Sc2 C39B C40B 125.7(7)
C28 Sc2 C39B C40B -163.7(3)
C29 Sc2 C39B C40B -155.8(14)
C37 Sc2 C39B C40B 61.6(4)
C38 Sc2 C39B C40B 98.1(4)
B2 Sc2 C39B C40B -74.5(4)
H4 Sc2 C39B C44B 21.9(9)
H3 Sc2 C39B C44B 73.4(9)
C40 Sc2 C39B C44B 118.6(11)
C31 Sc2 C39B C44B -116.1(5)
C36B Sc2 C39B C44B 159.6(8)
C40B Sc2 C39B C44B 122.6(9)
C27 Sc2 C39B C44B -76.4(6)
C37B Sc2 C39B C44B -159.4(9)
C30 Sc2 C39B C44B -149.2(3)
C38B Sc2 C39B C44B -122.0(9)
C36 Sc2 C39B C44B 146.6(9)
C39 Sc2 C39B C44B -111.7(11)
C28 Sc2 C39B C44B -41.0(8)
C29 Sc2 C39B C44B -33(2)
C37 Sc2 C39B C44B -175.8(8)
C38 Sc2 C39B C44B -139.3(9)
B2 Sc2 C39B C44B 48.2(6)
C37B C36B C40B C39B -1.1(6)
C41B C36B C40B C39B -178.1(5)
Sc2 C36B C40B C39B 66.0(4)
C37B C36B C40B Sc2 -67.1(4)
C41B C36B C40B Sc2 116.0(6)
C38B C39B C40B C36B 0.0(6)
C44B C39B C40B C36B 177.4(4)
Sc2 C39B C40B C36B -64.8(4)
C38B C39B C40B Sc2 64.9(3)
C44B C39B C40B Sc2 -117.7(4)
H4 Sc2 C40B C36B -168.6(8)
H3 Sc2 C40B C36B -112.9(8)
C40 Sc2 C40B C36B 120.7(9)
C31 Sc2 C40B C36B 29.9(5)
C27 Sc2 C40B C36B 81.2(6)
C37B Sc2 C40B C36B 38.2(4)
C30 Sc2 C40B C36B -19.0(5)
C38B Sc2 C40B C36B 79.2(5)
C39B Sc2 C40B C36B 116.3(6)
C36 Sc2 C40B C36B -7.2(7)
C39 Sc2 C40B C36B 94.8(5)
C28 Sc2 C40B C36B -177.5(7)
C29 Sc2 C40B C36B -69.9(6)
C37 Sc2 C40B C36B 21.2(4)
C38 Sc2 C40B C36B 58.2(4)
B2 Sc2 C40B C36B -140.6(4)
H4 Sc2 C40B C39B 75.1(8)
H3 Sc2 C40B C39B 130.8(8)
C40 Sc2 C40B C39B 4.3(5)
C31 Sc2 C40B C39B -86.5(5)
C36B Sc2 C40B C39B -116.3(6)
C27 Sc2 C40B C39B -35.1(7)
C37B Sc2 C40B C39B -78.1(4)
C30 Sc2 C40B C39B -135.3(4)
C38B Sc2 C40B C39B -37.1(3)
C36 Sc2 C40B C39B -123.5(7)
C39 Sc2 C40B C39B -21.5(3)
C28 Sc2 C40B C39B 66.2(9)
C29 Sc2 C40B C39B 173.8(3)
C37 Sc2 C40B C39B -95.1(4)
C38 Sc2 C40B C39B -58.2(4)
B2 Sc2 C40B C39B 103.1(4)
H3 B2 C45 C46 -62.4(12)
H4 B2 C45 C46 -173.1(11)
C49 B2 C45 C46 62.7(2)
Sc2 B2 C45 C46 -117.48(17)
H3 B2 C45 C52 172.6(12)
H4 B2 C45 C52 61.9(11)
C49 B2 C45 C52 -62.3(2)
Sc2 B2 C45 C52 117.51(17)
C52 C45 C46 C47 67.9(2)
B2 C45 C46 C47 -54.1(2)
C45 C46 C47 C48 43.3(3)
C46 C47 C48 C49 -43.2(3)
C47 C48 C49 C50 -67.8(2)
C47 C48 C49 B2 54.0(2)
H3 B2 C49 C50 -173.2(11)
H4 B2 C49 C50 -62.7(11)
C45 B2 C49 C50 61.98(19)
Sc2 B2 C49 C50 -117.86(15)
H3 B2 C49 C48 62.1(12)
H4 B2 C49 C48 172.5(11)
C45 B2 C49 C48 -62.73(19)
Sc2 B2 C49 C48 117.42(16)
C48 C49 C50 C51 67.8(2)
B2 C49 C50 C51 -53.8(2)
C49 C50 C51 C52 43.5(2)
C50 C51 C52 C45 -43.8(3)
C46 C45 C52 C51 -67.4(3)
B2 C45 C52 C51 54.5(3)
